data_7701199
loop_
_publ_author_name
'Li, Ge'
'Wang, Li'
'Han, Qingxin'
'Liu, Weisheng'

_publ_section_title
;
 Construction of homochiral alkaline-lanthanide heteronuclear helicates
 with Na<sup>+</sup>-selective bonding in the self-assembly process.
;
_journal_issue 39
_journal_name_full 'Dalton transactions (Cambridge, England : 2003)'
_journal_page_first 14595
_journal_page_last 14599
_journal_paper_doi 10.1039/c9dt02483b
_journal_volume 48
_journal_year 2019
_chemical_absolute_configuration ad
_chemical_formula_moiety '2(C96 H90 Dy2 N12 Na3 O24), 2(N2 O6), H2 N O4, C H4 Cl2, 3(H4 O2), O2, 2.5(C4 H6 N2)'
_chemical_formula_sum 'C203 H213 Cl2 Dy4 N34 Na6 O72'
_chemical_formula_weight 5139.90
_space_group_crystal_system orthorhombic
_space_group_IT_number 20
_space_group_name_Hall 'C 2c 2'
_space_group_name_H-M_alt 'C 2 2 21'
_symmetry_space_group_name_Hall 'C 2c 2'
_symmetry_space_group_name_H-M 'C 2 2 21'
_atom_sites_solution_hydrogens mixed
_audit_creation_date 2019-08-15
_audit_creation_method
;
Olex2 1.3-alpha
(compiled 2019.07.31 svn.r3643 for OlexSys, GUI svn.r5859)
;
_audit_update_record
;
2019-08-20 deposited with the CCDC.    2019-09-06 downloaded from the CCDC.
;
_cell_angle_alpha 90
_cell_angle_beta 90
_cell_angle_gamma 90
_cell_formula_units_Z 4
_cell_length_a 20.2482(2)
_cell_length_b 21.6632(2)
_cell_length_c 55.8238(6)
_cell_measurement_reflns_used 28791
_cell_measurement_temperature 119.99(10)
_cell_measurement_theta_max 74.0980
_cell_measurement_theta_min 3.1090
_cell_volume 24486.6(4)
_computing_cell_refinement 'CrysAlisPro 1.171.39.33c (Rigaku OD, 2017)'
_computing_data_collection 'CrysAlisPro 1.171.39.33c (Rigaku OD, 2017)'
_computing_data_reduction 'CrysAlisPro 1.171.39.33c (Rigaku OD, 2017)'
_computing_molecular_graphics 'Olex2 1.3-alpha (Dolomanov et al., 2009)'
_computing_publication_material 'Olex2 1.3-alpha (Dolomanov et al., 2009)'
_computing_structure_refinement 'ShelXL 2018/3 (Sheldrick, 2015)'
_computing_structure_solution 'SHELXT 2014/5 (Sheldrick, 2014)'
_diffrn_ambient_environment N~2~
_diffrn_ambient_temperature 119.99(10)
_diffrn_detector 'CCD plate'
_diffrn_measured_fraction_theta_full 0.997
_diffrn_measured_fraction_theta_max 0.968
_diffrn_measurement_details
;
List of Runs (angles in degrees, time in seconds):

  # Type    Start    End  Width  t~exp~   \w     \q     \k     \f   Frames
#--------------------------------------------------------------------------
  1  \w     41.00  87.36   0.38    2.00    --    0.00  77.00 -30.00  122
  2  \w    -34.00  17.30   0.38    2.00    --    0.00  77.00 -30.00  135
  3  \w     60.00 159.18   0.38   11.00    --   95.80  82.00  60.00  261
  4  \w     47.00 120.72   0.38   11.00    --   95.80 -45.00  60.00  194
  5  \w     14.00  39.08   0.38   11.00    --   95.80 -61.00  90.00   66
  6  \w     78.00 119.80   0.38   11.00    --   95.80 -61.00  90.00  110
  7  \w     13.00 121.30   0.38   11.00    --   95.80 -45.00 -90.00  285
;
_diffrn_measurement_device 'four-circle diffractometer'
_diffrn_measurement_device_type 'XtaLAB AFC12 (RINC): Kappa single'
_diffrn_measurement_method '\w scans'
_diffrn_orient_matrix_type 'CrysAlisPro convention (1999,Acta A55,543-557)'
_diffrn_orient_matrix_UB_11 0.0011185000
_diffrn_orient_matrix_UB_12 -0.0616660000
_diffrn_orient_matrix_UB_13 -0.0137409000
_diffrn_orient_matrix_UB_21 -0.0593383000
_diffrn_orient_matrix_UB_22 0.0213890000
_diffrn_orient_matrix_UB_23 -0.0151324000
_diffrn_orient_matrix_UB_31 0.0476089000
_diffrn_orient_matrix_UB_32 0.0282210000
_diffrn_orient_matrix_UB_33 -0.0185427000
_diffrn_radiation_monochromator mirror
_diffrn_radiation_probe x-ray
_diffrn_radiation_type 'Cu K\a'
_diffrn_radiation_wavelength 1.54184
_diffrn_reflns_av_R_equivalents 0.0313
_diffrn_reflns_av_unetI/netI 0.0458
_diffrn_reflns_Laue_measured_fraction_full 0.997
_diffrn_reflns_Laue_measured_fraction_max 0.968
_diffrn_reflns_limit_h_max 24
_diffrn_reflns_limit_h_min -20
_diffrn_reflns_limit_k_max 26
_diffrn_reflns_limit_k_min -20
_diffrn_reflns_limit_l_max 69
_diffrn_reflns_limit_l_min -65
_diffrn_reflns_number 42582
_diffrn_reflns_point_group_measured_fraction_full 0.939
_diffrn_reflns_point_group_measured_fraction_max 0.893
_diffrn_reflns_theta_full 67.684
_diffrn_reflns_theta_max 74.480
_diffrn_reflns_theta_min 3.091
_diffrn_source 'Rotating-anode X-ray tube (dual wavelength)'
_diffrn_source_type 'Rigaku (Cu) X-ray DW Source'
_exptl_absorpt_coefficient_mu 7.454
_exptl_absorpt_correction_T_max 1.00000
_exptl_absorpt_correction_T_min 0.68142
_exptl_absorpt_correction_type multi-scan
_exptl_absorpt_process_details
;
CrysAlisPro 1.171.39.33c (Rigaku Oxford Diffraction, 2017)
Empirical absorption correction using spherical harmonics,
 implemented in SCALE3 ABSPACK scaling algorithm.
;
_exptl_crystal_colour colourless
_exptl_crystal_colour_primary colourless
_exptl_crystal_density_diffrn 1.394
_exptl_crystal_description block
_exptl_crystal_F_000 10436
_exptl_crystal_size_max 0.11
_exptl_crystal_size_mid 0.1
_exptl_crystal_size_min 0.06
_refine_diff_density_max 0.788
_refine_diff_density_min -1.364
_refine_diff_density_rms 0.080
_refine_ls_abs_structure_details
;
 Flack x determined using 7859 quotients [(I+)-(I-)]/[(I+)+(I-)]
 (Parsons, Flack and Wagner, Acta Cryst. B69 (2013) 249-259).
;
_refine_ls_abs_structure_Flack -0.0007(16)
_refine_ls_extinction_method none
_refine_ls_goodness_of_fit_ref 1.064
_refine_ls_hydrogen_treatment constr
_refine_ls_matrix_type full
_refine_ls_number_parameters 1552
_refine_ls_number_reflns 22387
_refine_ls_number_restraints 183
_refine_ls_restrained_S_all 1.075
_refine_ls_R_factor_all 0.0479
_refine_ls_R_factor_gt 0.0445
_refine_ls_shift/su_max 0.040
_refine_ls_shift/su_mean 0.000
_refine_ls_structure_factor_coef Fsqd
_refine_ls_weighting_details 'w=1/[\s^2^(Fo^2^)+(0.0789P)^2^+21.1960P] where P=(Fo^2^+2Fc^2^)/3'
_refine_ls_weighting_scheme calc
_refine_ls_wR_factor_gt 0.1221
_refine_ls_wR_factor_ref 0.1243
_reflns_Friedel_coverage 0.729
_reflns_Friedel_fraction_full 0.873
_reflns_Friedel_fraction_max 0.807
_reflns_number_gt 20652
_reflns_number_total 22387
_reflns_threshold_expression 'I > 2\s(I)'
_cod_data_source_file c9dt02483b2.cif
_cod_data_source_block 1b
_cod_depositor_comments 'Adding full bibliography for 7701197--7701200.cif.'
_cod_database_code 7701199
_shelx_shelxl_version_number 2018/3
_shelx_space_group_comment
;
The symmetry employed for this shelxl refinement is uniquely defined
by the following loop, which should always be used as a source of
symmetry information in preference to the above space-group names.
They are only intended as comments.
;
_reflns_odcompleteness_completeness 99.68
_reflns_odcompleteness_iscentric 1
_reflns_odcompleteness_theta 66.97
_olex2_refinement_description
;
1. Fixed Uiso
 At 1.2 times of:
  All C(H) groups, All C(H,H) groups, All N(H) groups
 At 1.5 times of:
  All C(H,H,H) groups, All O(H) groups, All O(H,H) groups
2. Restrained distances
 O32-N15
 1.2 with sigma of 0.02
 N18-C101
 1.2 with sigma of 0.02
 Cl2-C103 = C103-Cl1
 1.7 with sigma of 0.02
 O31-N15 = N15-O33
 1.2 with sigma of 0.02
 O32-O31
 2.2 with sigma of 0.02
 C101-C102
 1.5 with sigma of 0.02
 H30A-H10D
 2.2 with sigma of 0.02
3. Uiso/Uaniso restraints and constraints
Uanis(C28) \\sim Ueq, Uanis(C30) \\sim Ueq, Uanis(C31) \\sim Ueq, Uanis(C32)
\\sim Ueq, Uanis(C28A) \\sim Ueq, Uanis(C31A) \\sim Ueq, Uanis(C32A) \\sim Ueq,
Uanis(C29A) \\sim Ueq, Uanis(C29) \\sim Ueq, Uanis(C30A) \\sim Ueq: with sigma
of 0.01 and sigma for terminal atoms of 0.02
Uanis(O31) \\sim Ueq, Uanis(O32) \\sim Ueq, Uanis(N15) \\sim Ueq, Uanis(O33)
\\sim Ueq: with sigma of 0.01 and sigma for terminal atoms of 0.02
4. Rigid body (RIGU) restrains
 N14, O28, O29, O30
 with sigma for 1-2 distances of 0.004 and sigma for 1-3 distances of 0.004
 C28, C29, C30, C31, C32, C29A, C31A, C32A, C30A, C28A, C27
 with sigma for 1-2 distances of 0.004 and sigma for 1-3 distances of 0.004
5. Others
 Fixed Sof: C28(0.5) H28(0.5) C29(0.5) H29(0.5) C30(0.5) H30(0.5) C31(0.5)
 H31(0.5) C32(0.5) H32(0.5) O31(0.5) H31B(0.5) H31C(0.5) O32(0.5) N15(0.5)
 Cl1(0.5) O37(0.5) N17(0.5) C99(0.5) C100(0.5) H10A(0.5) H10B(0.5) H10C(0.5)
 Cl2(0.5) C28A(0.5) H28A(0.5) C29A(0.5) H29A(0.5) C30A(0.5) H30A(0.5) C31A(0.5)
 H31A(0.5) C32A(0.5) H32A(0.5) O37A(0.5) C103(0.5)
6.a Riding coordinates:
 O8(H8), O12(H12), N3(H3), O24(H24A), O31(H31B,H31C), O35(H35A,H35B), O36(H36A,
 H36B), O38(H38D,H38E), C102(H10D,H10E,H10F)
6.b Ternary CH refined with riding coordinates:
 C10(H10), C26(H26), C42(H42), C58(H58), C74(H74), C90(H90)
6.c Secondary CH2 refined with riding coordinates:
 C103(H10G,H10H)
6.d Aromatic/amide H refined with riding coordinates:
 N1(H1), N5(H5), C2(H2), C7(H7), C8(H8A), C9(H9), C12(H12A), C13(H13),
 C14(H14), C15(H15), C16(H16), C18(H18), C23(H23), C24(H24), C25(H25), C28(H28),
  C29(H29), C30(H30), C31(H31), C32(H32), C34(H34), C39(H39), C40(H40),
 C41(H41), C44(H44), C45(H45), C46(H46), C47(H47), C48(H48), N7(H7A), N9(H9A),
 N11(H11), C50(H50), C55(H55), C56(H56), C57(H57), C60(H60), C61(H61), C62(H62),
  C63(H63), C64(H64), C66(H66), C71(H71), C72(H72), C73(H73), C76(H76),
 C77(H77), C78(H78), C79(H79), C80(H80), C82(H82), C87(H87), C88(H88), C89(H89),
  C92(H92), C93(H93), C94(H94), C95(H95), C96(H96), C28A(H28A), C29A(H29A),
 C30A(H30A), C31A(H31A), C32A(H32A)
6.e Idealised Me refined as rotating group:
 C6(H6A,H6B,H6C), C22(H22A,H22B,H22C), C38(H38A,H38B,H38C), C54(H54A,H54B,
 H54C), C70(H70A,H70B,H70C), C86(H86A,H86B,H86C), C98(H98A,H98B,H98C),
 C100(H10A,H10B,H10C)
6.f Idealised tetrahedral OH refined as rotating group:
 O4(H4), O16(H16A), O20(H20)
;
_platon_squeeze_void_probe_radius 1.20
_olex2_submission_special_instructions 'No special instructions were received'
_oxdiff_exptl_absorpt_empirical_details
;
Empirical correction (ABSPACK) includes:
- Absorption correction using spherical harmonics
- Frame scaling
;
_oxdiff_exptl_absorpt_empirical_full_max 1.899
_oxdiff_exptl_absorpt_empirical_full_min 0.569

loop_
_space_group_symop_operation_xyz
'x, y, z'
'-x, -y, z+1/2'
'-x, y, -z+1/2'
'x, -y, -z'
'x+1/2, y+1/2, z'
'-x+1/2, -y+1/2, z+1/2'
'-x+1/2, y+1/2, -z+1/2'
'x+1/2, -y+1/2, -z'

loop_
_atom_site_label
_atom_site_type_symbol
_atom_site_fract_x
_atom_site_fract_y
_atom_site_fract_z
_atom_site_U_iso_or_equiv
_atom_site_adp_type
_atom_site_occupancy
_atom_site_site_symmetry_order
_atom_site_calc_flag
_atom_site_refinement_flags_posn
_atom_site_refinement_flags_adp
_atom_site_refinement_flags_occupancy
_atom_site_disorder_assembly
_atom_site_disorder_group
Dy1 Dy 0.39143(2) 0.60895(2) 0.53651(2) 0.03515(10) Uani 1 1 d . . . . .
Na1 Na 0.44051(13) 0.44857(12) 0.52295(5) 0.0387(6) Uani 1 1 d . . . . .
Na4 Na 0.29387(18) 0.500000 0.500000 0.0394(8) Uani 1 2 d S T P . .
O1 O 0.4796(2) 0.6496(2) 0.56019(8) 0.0397(10) Uani 1 1 d . . . . .
O2 O 0.3409(2) 0.5132(2) 0.53725(8) 0.0374(9) Uani 1 1 d . . . . .
O3 O 0.2184(2) 0.4707(3) 0.52968(9) 0.0474(12) Uani 1 1 d . . . . .
O4 O 0.5995(3) 0.6029(3) 0.60314(10) 0.0599(15) Uani 1 1 d . . . . .
H4 H 0.631260 0.579609 0.599625 0.090 Uiso 1 1 calc R U . . .
O5 O 0.3670(3) 0.7179(2) 0.53120(9) 0.0472(11) Uani 1 1 d . . . . .
O6 O 0.4763(2) 0.5497(2) 0.52049(8) 0.0370(10) Uani 1 1 d . . . . .
O7 O 0.5493(2) 0.4576(2) 0.53760(10) 0.0467(11) Uani 1 1 d . . . . .
O8 O 0.3911(6) 0.8294(4) 0.48511(16) 0.114(3) Uani 1 1 d . . . . .
H8 H 0.430826 0.823087 0.479745 0.170 Uiso 1 1 d R U . . .
O9 O 0.3297(2) 0.6232(2) 0.57261(9) 0.0424(11) Uani 1 1 d . . . . .
O10 O 0.3560(2) 0.6017(2) 0.49744(8) 0.0377(9) Uani 1 1 d . . . . .
O11 O 0.4066(2) 0.6394(2) 0.45559(8) 0.0418(11) Uani 1 1 d . . . . .
O12 O 0.1679(3) 0.6313(4) 0.59684(12) 0.0753(19) Uani 1 1 d . . . . .
H12 H 0.140334 0.606838 0.591858 0.113 Uiso 1 1 d R U . . .
N1 N 0.4937(3) 0.5613(3) 0.58091(10) 0.0414(13) Uani 1 1 d . . . . .
H1 H 0.516823 0.538496 0.590899 0.050 Uiso 1 1 calc R U . . .
N2 N 0.4337(3) 0.5413(3) 0.57141(10) 0.0385(12) Uani 1 1 d . . . . .
N3 N 0.4458(3) 0.7303(3) 0.50337(12) 0.0477(14) Uani 1 1 d . . . . .
H3 H 0.443474 0.734182 0.486161 0.057 Uiso 1 1 d R U . . .
N4 N 0.4729(3) 0.6746(3) 0.51110(10) 0.0408(13) Uani 1 1 d . . . . .
N5 N 0.2313(3) 0.6233(3) 0.55441(10) 0.0441(14) Uani 1 1 d . . . . .
H5 H 0.187988 0.620930 0.555003 0.053 Uiso 1 1 calc R U . . .
N6 N 0.2659(3) 0.6306(3) 0.53288(10) 0.0433(13) Uani 1 1 d . . . . .
C1 C 0.5135(3) 0.6165(3) 0.57400(12) 0.0403(14) Uani 1 1 d . . . . .
C2 C 0.4057(4) 0.4974(3) 0.58337(12) 0.0410(15) Uani 1 1 d . . . . .
H2 H 0.428421 0.480750 0.596777 0.049 Uiso 1 1 calc R U . . .
C3 C 0.3414(4) 0.4724(3) 0.57742(12) 0.0392(14) Uani 1 1 d . . . . .
C4 C 0.3118(3) 0.4837(3) 0.55505(12) 0.0382(14) Uani 1 1 d . . . . .
C5 C 0.2462(4) 0.4594(3) 0.55189(13) 0.0428(15) Uani 1 1 d . . . . .
C6 C 0.1540(4) 0.4462(5) 0.52568(17) 0.062(2) Uani 1 1 d . . . . .
H6A H 0.140691 0.454160 0.509082 0.094 Uiso 1 1 calc R U . . .
H6B H 0.122550 0.465947 0.536607 0.094 Uiso 1 1 calc R U . . .
H6C H 0.154419 0.401578 0.528593 0.094 Uiso 1 1 calc R U . . .
C7 C 0.2147(4) 0.4275(4) 0.56988(13) 0.0494(18) Uani 1 1 d . . . . .
H7 H 0.170992 0.412823 0.567473 0.059 Uiso 1 1 calc R U . . .
C8 C 0.2466(4) 0.4167(4) 0.59164(14) 0.0515(19) Uani 1 1 d . . . . .
H8A H 0.225104 0.393970 0.603928 0.062 Uiso 1 1 calc R U . . .
C9 C 0.3085(4) 0.4391(4) 0.59511(14) 0.0499(18) Uani 1 1 d . . . . .
H9 H 0.329924 0.431780 0.609985 0.060 Uiso 1 1 calc R U . . .
C10 C 0.5812(4) 0.6376(4) 0.58286(15) 0.0480(17) Uani 1 1 d . . . . .
H10 H 0.614167 0.629446 0.569899 0.058 Uiso 1 1 calc R U . . .
C11 C 0.5807(4) 0.7069(3) 0.58797(14) 0.0446(16) Uani 1 1 d . . . . .
C12 C 0.5803(4) 0.7484(4) 0.56903(17) 0.0532(19) Uani 1 1 d . . . . .
H12A H 0.582359 0.733109 0.553097 0.064 Uiso 1 1 calc R U . . .
C13 C 0.5768(5) 0.8114(4) 0.57276(19) 0.063(2) Uani 1 1 d . . . . .
H13 H 0.574863 0.839125 0.559604 0.075 Uiso 1 1 calc R U . . .
C14 C 0.5763(5) 0.8325(5) 0.5955(2) 0.069(3) Uani 1 1 d . . . . .
H14 H 0.575836 0.875835 0.598128 0.082 Uiso 1 1 calc R U . . .
C15 C 0.5765(5) 0.7931(4) 0.61503(19) 0.065(2) Uani 1 1 d . . . . .
H15 H 0.575051 0.808789 0.630917 0.078 Uiso 1 1 calc R U . . .
C16 C 0.5787(4) 0.7304(4) 0.61067(17) 0.056(2) Uani 1 1 d . . . . .
H16 H 0.578849 0.702758 0.623877 0.067 Uiso 1 1 calc R U . . .
C17 C 0.3923(4) 0.7480(3) 0.51454(14) 0.0489(17) Uani 1 1 d . . . . .
C18 C 0.5348(4) 0.6677(4) 0.50700(14) 0.0476(17) Uani 1 1 d . . . . .
H18 H 0.557468 0.698775 0.498218 0.057 Uiso 1 1 calc R U . . .
C19 C 0.5722(3) 0.6134(4) 0.51540(13) 0.0444(15) Uani 1 1 d . . . . .
C20 C 0.5408(3) 0.5588(4) 0.52209(13) 0.0432(15) Uani 1 1 d . . . . .
C21 C 0.5823(3) 0.5110(3) 0.53150(13) 0.0424(15) Uani 1 1 d . . . . .
C22 C 0.5899(4) 0.4077(4) 0.54600(17) 0.060(2) Uani 1 1 d . . . . .
H22A H 0.562583 0.370758 0.548195 0.091 Uiso 1 1 calc R U . . .
H22B H 0.610076 0.419166 0.561317 0.091 Uiso 1 1 calc R U . . .
H22C H 0.624569 0.399135 0.534229 0.091 Uiso 1 1 calc R U . . .
C23 C 0.6493(4) 0.5193(4) 0.53354(16) 0.0537(19) Uani 1 1 d . . . . .
H23 H 0.675734 0.487093 0.540006 0.064 Uiso 1 1 calc R U . . .
C24 C 0.6786(4) 0.5733(4) 0.52638(18) 0.060(2) Uani 1 1 d . . . . .
H24 H 0.724974 0.578341 0.528051 0.071 Uiso 1 1 calc R U . . .
C25 C 0.6415(4) 0.6198(4) 0.51687(16) 0.0534(19) Uani 1 1 d . . . . .
H25 H 0.662188 0.656380 0.511252 0.064 Uiso 1 1 calc R U . . .
C26 C 0.3606(5) 0.8074(4) 0.50656(17) 0.061(2) Uani 1 1 d . . . . .
H26 H 0.312640 0.800056 0.503475 0.074 Uiso 1 1 calc R U . . .
C27 C 0.3679(5) 0.8567(4) 0.5252(2) 0.079(3) Uani 1 1 d . . . . .
C28 C 0.4275(17) 0.8636(17) 0.5353(6) 0.080(7) Uani 0.5 1 d . U P A 1
H28 H 0.462658 0.836254 0.531481 0.095 Uiso 0.5 1 calc R U P A 1
C29 C 0.4370(17) 0.9117(16) 0.5515(6) 0.102(8) Uani 0.5 1 d . U P A 1
H29 H 0.476306 0.913152 0.560745 0.122 Uiso 0.5 1 calc R U P A 1
C30 C 0.3894(17) 0.9578(16) 0.5543(7) 0.115(8) Uani 0.5 1 d . U P A 1
H30 H 0.394095 0.990028 0.565668 0.138 Uiso 0.5 1 calc R U P A 1
C31 C 0.3325(15) 0.9533(13) 0.5387(6) 0.094(6) Uani 0.5 1 d . U P A 1
H31 H 0.302858 0.987199 0.537783 0.113 Uiso 0.5 1 calc R U P A 1
C32 C 0.3203(9) 0.9032(8) 0.5255(4) 0.064(4) Uani 0.5 1 d . U P A 1
H32 H 0.280598 0.899420 0.516541 0.077 Uiso 0.5 1 calc R U P A 1
C33 C 0.2690(4) 0.6201(3) 0.57392(13) 0.0433(16) Uani 1 1 d . . . . .
C34 C 0.2310(4) 0.6516(3) 0.51550(14) 0.0453(16) Uani 1 1 d . . . . .
H34 H 0.184948 0.657711 0.517754 0.054 Uiso 1 1 calc R U . . .
C35 C 0.2607(4) 0.6665(4) 0.49226(13) 0.0442(16) Uani 1 1 d . . . . .
C36 C 0.3219(3) 0.6425(3) 0.48478(12) 0.0384(14) Uani 1 1 d . . . . .
C37 C 0.3472(4) 0.6642(3) 0.46230(14) 0.0432(15) Uani 1 1 d . . . . .
C38 C 0.4318(4) 0.6583(4) 0.43291(14) 0.0523(18) Uani 1 1 d . . . . .
H38A H 0.469062 0.631747 0.428446 0.078 Uiso 1 1 calc R U . . .
H38B H 0.446762 0.701212 0.433900 0.078 Uiso 1 1 calc R U . . .
H38C H 0.397002 0.654808 0.420792 0.078 Uiso 1 1 calc R U . . .
C39 C 0.3133(4) 0.7075(4) 0.44924(13) 0.0497(18) Uani 1 1 d . . . . .
H39 H 0.332250 0.723182 0.434905 0.060 Uiso 1 1 calc R U . . .
C40 C 0.2513(5) 0.7291(4) 0.45665(15) 0.059(2) Uani 1 1 d . . . . .
H40 H 0.227177 0.757159 0.446953 0.071 Uiso 1 1 calc R U . . .
C41 C 0.2262(4) 0.7094(4) 0.47777(14) 0.0525(19) Uani 1 1 d . . . . .
H41 H 0.184646 0.724658 0.482995 0.063 Uiso 1 1 calc R U . . .
C42 C 0.2336(4) 0.6097(4) 0.59791(13) 0.0534(19) Uani 1 1 d . . . . .
H42 H 0.231333 0.564094 0.600431 0.064 Uiso 1 1 calc R U . . .
C43 C 0.2748(5) 0.6362(5) 0.61849(16) 0.064(2) Uani 1 1 d . . . . .
C44 C 0.3299(6) 0.6023(5) 0.62696(16) 0.072(3) Uani 1 1 d . . . . .
H44 H 0.340009 0.563338 0.620059 0.086 Uiso 1 1 calc R U . . .
C45 C 0.3689(7) 0.6251(7) 0.64505(19) 0.091(4) Uani 1 1 d . . . . .
H45 H 0.405770 0.602525 0.650841 0.109 Uiso 1 1 calc R U . . .
C46 C 0.3524(8) 0.6831(8) 0.6547(2) 0.102(5) Uani 1 1 d . . . . .
H46 H 0.378328 0.699196 0.667465 0.122 Uiso 1 1 calc R U . . .
C47 C 0.2991(7) 0.7180(6) 0.6462(2) 0.086(3) Uani 1 1 d . . . . .
H47 H 0.289319 0.757366 0.652797 0.103 Uiso 1 1 calc R U . . .
C48 C 0.2608(6) 0.6934(5) 0.6278(2) 0.080(3) Uani 1 1 d . . . . .
H48 H 0.224575 0.716431 0.621696 0.096 Uiso 1 1 calc R U . . .
Dy2 Dy 0.38083(2) 0.28172(2) 0.71520(2) 0.03100(9) Uani 1 1 d . . . . .
Na2 Na 0.500000 0.19141(14) 0.750000 0.0325(7) Uani 1 2 d S T P . .
Na3 Na 0.44717(13) 0.32815(11) 0.77379(5) 0.0359(5) Uani 1 1 d . . . . .
O13 O 0.3055(2) 0.3642(2) 0.70465(9) 0.0384(10) Uani 1 1 d . . . . .
O14 O 0.3964(2) 0.23332(17) 0.75160(7) 0.0304(8) Uani 1 1 d . . . . .
O15 O 0.4285(2) 0.12067(18) 0.76712(8) 0.0337(9) Uani 1 1 d . . . . .
O16 O 0.2144(3) 0.4823(2) 0.73467(10) 0.0504(13) Uani 1 1 d . . . . .
H16A H 0.222968 0.519627 0.737329 0.076 Uiso 1 1 calc R U . . .
O17 O 0.3781(2) 0.2584(2) 0.67357(8) 0.0385(10) Uani 1 1 d . . . . .
O18 O 0.4327(2) 0.36150(17) 0.73497(8) 0.0334(9) Uani 1 1 d . . . . .
O19 O 0.4128(2) 0.4304(2) 0.77431(9) 0.0417(11) Uani 1 1 d . . . . .
O20 O 0.4621(3) 0.2945(3) 0.61937(9) 0.0557(14) Uani 1 1 d . . . . .
H20 H 0.488983 0.275907 0.610472 0.083 Uiso 1 1 calc R U . . .
O21 O 0.7190(2) 0.2191(2) 0.78450(9) 0.0403(10) Uani 1 1 d . . . . .
O22 O 0.5101(2) 0.25107(18) 0.78990(7) 0.0314(9) Uani 1 1 d . . . . .
O23 O 0.4027(2) 0.2995(2) 0.81054(8) 0.0383(10) Uani 1 1 d . . . . .
O24 O 0.7600(3) 0.0630(3) 0.76955(12) 0.0632(17) Uani 1 1 d . . . . .
H24A H 0.764580 0.028025 0.777378 0.095 Uiso 1 1 d R U . . .
N7 N 0.2715(3) 0.3766(2) 0.74263(10) 0.0390(12) Uani 1 1 d . . . . .
H7A H 0.251108 0.398743 0.753601 0.047 Uiso 1 1 calc R U . . .
N8 N 0.2985(3) 0.3187(2) 0.74773(10) 0.0365(12) Uani 1 1 d . . . . .
N9 N 0.4457(3) 0.3361(3) 0.66345(11) 0.0406(13) Uani 1 1 d . . . . .
H9A H 0.471163 0.355052 0.652992 0.049 Uiso 1 1 calc R U . . .
N10 N 0.4339(3) 0.3602(2) 0.68602(10) 0.0376(12) Uani 1 1 d . . . . .
N11 N 0.6610(3) 0.1298(2) 0.78634(10) 0.0362(11) Uani 1 1 d . . . . .
H11 H 0.659362 0.089396 0.784792 0.043 Uiso 1 1 calc R U . . .
N12 N 0.6064(3) 0.1648(2) 0.79318(10) 0.0367(11) Uani 1 1 d . . . . .
C49 C 0.2783(3) 0.3962(3) 0.72031(13) 0.0376(14) Uani 1 1 d . . . . .
C50 C 0.2733(3) 0.2910(3) 0.76573(13) 0.0414(15) Uani 1 1 d . . . . .
H50 H 0.238793 0.311067 0.774265 0.050 Uiso 1 1 calc R U . . .
C51 C 0.2944(3) 0.2310(3) 0.77379(12) 0.0368(14) Uani 1 1 d . . . . .
C52 C 0.3543(3) 0.2045(3) 0.76596(12) 0.0316(12) Uani 1 1 d . . . . .
C53 C 0.3694(3) 0.1450(3) 0.77523(11) 0.0322(13) Uani 1 1 d . . . . .
C54 C 0.4448(4) 0.0590(3) 0.77526(13) 0.0404(15) Uani 1 1 d . . . . .
H54A H 0.489020 0.047898 0.769599 0.061 Uiso 1 1 calc R U . . .
H54B H 0.412477 0.029582 0.768887 0.061 Uiso 1 1 calc R U . . .
H54C H 0.443859 0.057817 0.792808 0.061 Uiso 1 1 calc R U . . .
C55 C 0.3273(3) 0.1146(3) 0.79050(11) 0.0367(13) Uani 1 1 d . . . . .
H55 H 0.338751 0.074620 0.796153 0.044 Uiso 1 1 calc R U . . .
C56 C 0.2681(4) 0.1415(3) 0.79785(14) 0.0460(17) Uani 1 1 d . . . . .
H56 H 0.239424 0.120187 0.808460 0.055 Uiso 1 1 calc R U . . .
C57 C 0.2520(4) 0.1989(3) 0.78960(13) 0.0443(16) Uani 1 1 d . . . . .
H57 H 0.211750 0.217497 0.794539 0.053 Uiso 1 1 calc R U . . .
C58 C 0.2526(3) 0.4615(3) 0.71540(13) 0.0401(14) Uani 1 1 d . . . . .
H58 H 0.291684 0.489392 0.713964 0.048 Uiso 1 1 calc R U . . .
C59 C 0.2152(4) 0.4641(3) 0.69191(13) 0.0423(16) Uani 1 1 d . . . . .
C60 C 0.1496(4) 0.4475(3) 0.69081(15) 0.0492(18) Uani 1 1 d . . . . .
H60 H 0.127610 0.433678 0.704861 0.059 Uiso 1 1 calc R U . . .
C61 C 0.1151(6) 0.4509(4) 0.6691(2) 0.074(3) Uani 1 1 d . . . . .
H61 H 0.069739 0.439816 0.668425 0.088 Uiso 1 1 calc R U . . .
C62 C 0.1467(8) 0.4700(5) 0.6490(2) 0.087(4) Uani 1 1 d . . . . .
H62 H 0.123229 0.472583 0.634317 0.105 Uiso 1 1 calc R U . . .
C63 C 0.2140(8) 0.4860(5) 0.64973(18) 0.087(4) Uani 1 1 d . . . . .
H63 H 0.236008 0.498963 0.635570 0.105 Uiso 1 1 calc R U . . .
C64 C 0.2479(6) 0.4828(4) 0.67129(16) 0.063(2) Uani 1 1 d . . . . .
H64 H 0.293354 0.493338 0.671939 0.075 Uiso 1 1 calc R U . . .
C65 C 0.4164(3) 0.2827(3) 0.65852(12) 0.0382(14) Uani 1 1 d . . . . .
C66 C 0.4434(3) 0.4199(3) 0.68803(13) 0.0396(15) Uani 1 1 d . . . . .
H66 H 0.458816 0.442273 0.674493 0.048 Uiso 1 1 calc R U . . .
C67 C 0.4315(4) 0.4526(3) 0.70997(15) 0.0439(17) Uani 1 1 d . . . . .
C68 C 0.4266(3) 0.4229(3) 0.73250(13) 0.0360(14) Uani 1 1 d . . . . .
C69 C 0.4162(3) 0.4609(3) 0.75276(14) 0.0390(15) Uani 1 1 d . . . . .
C70 C 0.4038(4) 0.4675(3) 0.79511(15) 0.0479(17) Uani 1 1 d . . . . .
H70A H 0.412034 0.442603 0.809447 0.072 Uiso 1 1 calc R U . . .
H70B H 0.358388 0.483216 0.795489 0.072 Uiso 1 1 calc R U . . .
H70C H 0.434709 0.502304 0.794701 0.072 Uiso 1 1 calc R U . . .
C71 C 0.4095(4) 0.5241(3) 0.75026(17) 0.0504(18) Uani 1 1 d . . . . .
H71 H 0.400352 0.548509 0.764004 0.060 Uiso 1 1 calc R U . . .
C72 C 0.4158(4) 0.5528(3) 0.72812(17) 0.053(2) Uani 1 1 d . . . . .
H72 H 0.412165 0.596366 0.726844 0.064 Uiso 1 1 calc R U . . .
C73 C 0.4274(4) 0.5177(3) 0.70813(16) 0.0494(18) Uani 1 1 d . . . . .
H73 H 0.432820 0.537059 0.692992 0.059 Uiso 1 1 calc R U . . .
C74 C 0.4318(4) 0.2515(4) 0.63524(13) 0.0444(16) Uani 1 1 d . . . . .
H74 H 0.463506 0.217012 0.638342 0.053 Uiso 1 1 calc R U . . .
C75 C 0.3682(4) 0.2247(4) 0.62599(14) 0.0507(18) Uani 1 1 d . . . . .
C76 C 0.3204(4) 0.2604(4) 0.61519(14) 0.055(2) Uani 1 1 d . . . . .
H76 H 0.328945 0.302984 0.612644 0.066 Uiso 1 1 calc R U . . .
C77 C 0.2620(5) 0.2371(5) 0.60812(17) 0.066(2) Uani 1 1 d . . . . .
H77 H 0.231810 0.262624 0.599675 0.079 Uiso 1 1 calc R U . . .
C78 C 0.2457(6) 0.1780(6) 0.6128(2) 0.083(3) Uani 1 1 d . . . . .
H78 H 0.204053 0.162072 0.607974 0.099 Uiso 1 1 calc R U . . .
C79 C 0.2912(6) 0.1400(5) 0.6251(2) 0.085(3) Uani 1 1 d . . . . .
H79 H 0.280405 0.098348 0.628610 0.102 Uiso 1 1 calc R U . . .
C80 C 0.3524(5) 0.1642(5) 0.63206(19) 0.068(2) Uani 1 1 d . . . . .
H80 H 0.382793 0.139556 0.640821 0.082 Uiso 1 1 calc R U . . .
C81 C 0.7157(3) 0.1619(3) 0.78235(12) 0.0389(14) Uani 1 1 d . . . . .
C82 C 0.5631(3) 0.1338(3) 0.80577(12) 0.0373(14) Uani 1 1 d . . . . .
H82 H 0.570887 0.091174 0.808670 0.045 Uiso 1 1 calc R U . . .
C83 C 0.5040(3) 0.1617(3) 0.81545(11) 0.0334(13) Uani 1 1 d . . . . .
C84 C 0.4814(3) 0.2192(3) 0.80739(11) 0.0326(12) Uani 1 1 d . . . . .
C85 C 0.4245(3) 0.2433(3) 0.81897(12) 0.0360(13) Uani 1 1 d . . . . .
C86 C 0.3440(4) 0.3238(4) 0.82104(15) 0.0498(18) Uani 1 1 d . . . . .
H86A H 0.332994 0.363322 0.813454 0.075 Uiso 1 1 calc R U . . .
H86B H 0.351005 0.330220 0.838236 0.075 Uiso 1 1 calc R U . . .
H86C H 0.307555 0.294678 0.818660 0.075 Uiso 1 1 calc R U . . .
C87 C 0.3934(4) 0.2118(3) 0.83736(12) 0.0448(15) Uani 1 1 d . . . . .
H87 H 0.356735 0.229818 0.845315 0.054 Uiso 1 1 calc R U . . .
C88 C 0.4159(4) 0.1536(4) 0.84422(13) 0.0490(18) Uani 1 1 d . . . . .
H88 H 0.393317 0.131037 0.856296 0.059 Uiso 1 1 calc R U . . .
C89 C 0.4711(4) 0.1291(3) 0.83339(13) 0.0445(16) Uani 1 1 d . . . . .
H89 H 0.486869 0.089633 0.838170 0.053 Uiso 1 1 calc R U . . .
C90 C 0.7778(4) 0.1257(3) 0.77561(14) 0.0441(16) Uani 1 1 d . . . . .
H90 H 0.798482 0.145478 0.761276 0.053 Uiso 1 1 calc R U . . .
C91 C 0.8271(4) 0.1257(4) 0.79576(17) 0.055(2) Uani 1 1 d . . . . .
C92 C 0.8115(5) 0.1039(6) 0.81800(17) 0.074(3) Uani 1 1 d . . . . .
H92 H 0.767122 0.091942 0.820948 0.088 Uiso 1 1 calc R U . . .
C93 C 0.8560(7) 0.0984(8) 0.8363(2) 0.107(5) Uani 1 1 d . . . . .
H93 H 0.843807 0.081396 0.851325 0.128 Uiso 1 1 calc R U . . .
C94 C 0.9202(8) 0.1187(8) 0.8318(3) 0.130(8) Uani 1 1 d . . . . .
H94 H 0.952380 0.115900 0.844119 0.156 Uiso 1 1 calc R U . . .
C95 C 0.9378(6) 0.1429(6) 0.8099(3) 0.095(5) Uani 1 1 d . . . . .
H95 H 0.981504 0.157251 0.807183 0.114 Uiso 1 1 calc R U . . .
C96 C 0.8912(5) 0.1459(4) 0.7918(2) 0.071(3) Uani 1 1 d . . . . .
H96 H 0.903198 0.162002 0.776625 0.086 Uiso 1 1 calc R U . . .
O25 O 0.5542(3) 0.4630(3) 0.60836(12) 0.0725(18) Uani 1 1 d . . . . .
O26 O 0.4799(4) 0.4833(4) 0.63524(11) 0.0739(19) Uani 1 1 d . . . . .
O27 O 0.5510(3) 0.4093(3) 0.64105(12) 0.0641(16) Uani 1 1 d . . . . .
N13 N 0.5287(4) 0.4524(3) 0.62850(12) 0.0538(16) Uani 1 1 d . . . . .
O28 O 0.5217(4) 0.7672(6) 0.46053(16) 0.120(4) Uani 1 1 d . . . . .
O29 O 0.5667(5) 0.8203(5) 0.48833(18) 0.116(3) Uani 1 1 d . . . . .
O30 O 0.5917(5) 0.8436(12) 0.4522(3) 0.279(12) Uani 1 1 d . . . . .
N14 N 0.5594(5) 0.8106(8) 0.4675(2) 0.139(6) Uani 1 1 d . . . . .
O31 O 0.5837(14) 0.2075(11) 0.3239(5) 0.161(10) Uani 0.5 1 d D U P . .
H31B H 0.611481 0.204915 0.312064 0.241 Uiso 0.5 1 d R U P B 2
H31C H 0.615311 0.213835 0.334714 0.241 Uiso 0.5 1 d R U P B 2
O32 O 0.6476(15) 0.2007(10) 0.2970(5) 0.170(11) Uani 0.5 1 d D U P C 1
O33 O 0.7019(9) 0.2156(7) 0.3310(3) 0.172(6) Uani 1 1 d D U . C 1
N15 N 0.6452(12) 0.2069(10) 0.3206(5) 0.098(6) Uani 0.5 1 d D U P C 1
Cl1 Cl 0.8827(6) 0.5025(4) 0.7177(2) 0.149(4) Uani 0.5 1 d D . P . .
O35 O 0.7006(6) 0.5293(5) 0.5947(2) 0.127(4) Uani 1 1 d . . . . .
H35A H 0.712738 0.492508 0.594321 0.191 Uiso 1 1 d R U . . .
H35B H 0.730988 0.548238 0.587131 0.191 Uiso 1 1 d R U . . .
O36 O 0.5635(6) 0.2319(5) 0.5925(2) 0.123(3) Uani 1 1 d . . . . .
H36A H 0.583026 0.196751 0.591654 0.185 Uiso 1 1 d R U . . .
H36B H 0.589586 0.263741 0.595654 0.185 Uiso 1 1 d R U . . .
O37 O 0.0767(16) 0.5378(16) 0.5798(9) 0.20(2) Uani 0.5 1 d . . P D 1
O38 O 0.6404(6) 0.3348(6) 0.6113(3) 0.151(5) Uani 1 1 d . . . . .
H38D H 0.619692 0.343774 0.625034 0.226 Uiso 1 1 d R U . . .
H38E H 0.628742 0.371494 0.605154 0.226 Uiso 1 1 d R U . . .
N16 N 0.3144(8) 0.0850(9) 0.5683(3) 0.144(6) Uani 1 1 d . . . . .
C97 C 0.3623(11) 0.1127(9) 0.5691(3) 0.120(5) Uani 1 1 d . . . . .
C98 C 0.4285(14) 0.1434(10) 0.5725(4) 0.195(12) Uani 1 1 d . . . . .
H98A H 0.431436 0.160271 0.588724 0.293 Uiso 1 1 calc R U . . .
H98B H 0.433383 0.176917 0.560803 0.293 Uiso 1 1 calc R U . . .
H98C H 0.463712 0.113006 0.570060 0.293 Uiso 1 1 calc R U . . .
N17 N 0.6768(9) 0.2835(7) 0.5315(4) 0.074(5) Uani 0.5 1 d . . P . .
C99 C 0.7073(9) 0.2844(7) 0.5471(3) 0.052(4) Uani 0.5 1 d . . P . .
C100 C 0.7498(10) 0.2817(9) 0.5664(4) 0.072(5) Uani 0.5 1 d . . P . .
H10A H 0.787878 0.255886 0.562263 0.107 Uiso 0.5 1 calc R U P . .
H10B H 0.726709 0.263774 0.580157 0.107 Uiso 0.5 1 calc R U P . .
H10C H 0.764861 0.323379 0.570395 0.107 Uiso 0.5 1 calc R U P . .
N18 N 0.4057(6) 0.7539(5) 0.5933(2) 0.108(4) Uani 1 1 d D . . . .
C101 C 0.3869(9) 0.8035(6) 0.6051(3) 0.117(5) Uani 1 1 d D . . . .
C102 C 0.3685(13) 0.8535(8) 0.6156(4) 0.194(12) Uani 1 1 d D . . . .
H10D H 0.360768 0.885627 0.603536 0.290 Uiso 1 1 d DR U . . .
H10E H 0.403138 0.867227 0.626666 0.290 Uiso 1 1 d R U . . .
H10F H 0.327688 0.845917 0.624526 0.290 Uiso 1 1 d R U . . .
Cl2 Cl 0.7585(6) 0.4399(6) 0.71192(18) 0.159(4) Uani 0.5 1 d D . P . .
C28A C 0.416(2) 0.859(2) 0.5427(6) 0.087(7) Uani 0.5 1 d . U P A 2
H28A H 0.450642 0.829037 0.542013 0.105 Uiso 0.5 1 calc R U P A 2
C29A C 0.4191(18) 0.9037(16) 0.5621(6) 0.101(8) Uani 0.5 1 d . U P A 2
H29A H 0.457516 0.907872 0.571717 0.121 Uiso 0.5 1 calc R U P A 2
C30A C 0.365(2) 0.9395(16) 0.5660(7) 0.132(10) Uani 0.5 1 d . U P A 2
H30A H 0.364146 0.966076 0.579559 0.158 Uiso 0.5 1 calc DR U P A 2
C31A C 0.317(2) 0.938(2) 0.5524(8) 0.146(11) Uani 0.5 1 d . U P A 2
H31A H 0.286550 0.971171 0.550512 0.175 Uiso 0.5 1 calc R U P A 2
C32A C 0.311(2) 0.865(2) 0.5364(8) 0.150(9) Uani 0.5 1 d . U P A 2
H32A H 0.274573 0.837779 0.536207 0.180 Uiso 0.5 1 calc R U P A 2
O37A O 0.0856(12) 0.5396(12) 0.5944(5) 0.107(8) Uani 0.5 1 d . . P E 2
C103 C 0.8260(11) 0.4628(13) 0.7021(5) 0.27(4) Uani 0.5 1 d D . P . .
H10G H 0.815627 0.488293 0.687909 0.327 Uiso 1 1 calc R U . . .
H10H H 0.848930 0.425565 0.696059 0.327 Uiso 1 1 calc R U . . .

loop_
_atom_site_aniso_label
_atom_site_aniso_U_11
_atom_site_aniso_U_22
_atom_site_aniso_U_33
_atom_site_aniso_U_23
_atom_site_aniso_U_13
_atom_site_aniso_U_12
Dy1 0.0322(2) 0.04132(18) 0.03187(17) 0.00261(15) -0.00004(16) -0.00111(16)
Na1 0.0350(13) 0.0434(13) 0.0377(13) 0.0055(11) -0.0044(11) -0.0010(10)
Na4 0.0344(19) 0.053(2) 0.0310(17) 0.0033(15) 0.000 0.000
O1 0.037(3) 0.044(2) 0.039(2) 0.001(2) -0.006(2) -0.005(2)
O2 0.037(2) 0.041(2) 0.035(2) 0.0061(19) 0.001(2) -0.0071(18)
O3 0.036(3) 0.066(3) 0.040(3) -0.001(2) 0.003(2) -0.012(2)
O4 0.058(4) 0.067(4) 0.054(3) 0.009(3) -0.023(3) 0.000(3)
O5 0.046(3) 0.047(2) 0.048(3) 0.005(2) 0.003(2) 0.000(2)
O6 0.027(2) 0.047(2) 0.037(2) -0.003(2) 0.0001(18) 0.0011(18)
O7 0.036(3) 0.051(3) 0.053(3) 0.007(2) -0.005(2) 0.006(2)
O8 0.147(8) 0.084(5) 0.110(6) 0.058(5) 0.051(6) 0.040(5)
O9 0.040(3) 0.050(3) 0.037(2) 0.003(2) 0.002(2) 0.000(2)
O10 0.034(2) 0.045(2) 0.034(2) 0.0030(19) -0.0029(18) 0.0047(19)
O11 0.042(3) 0.052(3) 0.031(2) 0.011(2) 0.0037(19) 0.005(2)
O12 0.056(4) 0.103(5) 0.067(4) 0.013(4) 0.022(3) 0.018(4)
N1 0.038(3) 0.046(3) 0.039(3) 0.004(2) -0.004(3) -0.008(3)
N2 0.036(3) 0.043(3) 0.037(3) 0.001(2) -0.001(2) -0.006(2)
N3 0.051(4) 0.043(3) 0.048(3) 0.010(3) 0.000(3) -0.002(3)
N4 0.039(3) 0.046(3) 0.038(3) 0.004(2) -0.002(2) 0.001(2)
N5 0.039(3) 0.055(3) 0.038(3) 0.006(3) 0.007(3) 0.002(3)
N6 0.046(3) 0.051(3) 0.033(3) 0.001(2) 0.008(3) 0.000(3)
C1 0.030(3) 0.052(4) 0.039(3) 0.000(3) -0.004(3) -0.001(3)
C2 0.041(4) 0.051(4) 0.031(3) 0.001(3) -0.002(3) -0.007(3)
C3 0.042(4) 0.042(3) 0.034(3) 0.010(3) 0.002(3) -0.006(3)
C4 0.038(4) 0.041(3) 0.036(3) 0.005(3) 0.003(3) -0.005(3)
C5 0.036(4) 0.051(4) 0.041(4) -0.001(3) 0.001(3) -0.004(3)
C6 0.037(4) 0.088(6) 0.063(5) 0.002(5) -0.004(4) -0.010(4)
C7 0.046(4) 0.062(4) 0.041(4) -0.001(3) 0.013(3) -0.021(4)
C8 0.062(5) 0.053(4) 0.040(4) 0.002(3) 0.009(4) -0.016(4)
C9 0.057(5) 0.053(4) 0.040(4) 0.003(3) 0.006(3) -0.007(4)
C10 0.039(4) 0.055(4) 0.050(4) 0.003(3) -0.013(3) -0.005(3)
C11 0.034(3) 0.051(4) 0.049(4) -0.006(3) -0.002(3) -0.003(3)
C12 0.041(4) 0.055(4) 0.063(5) 0.003(4) 0.006(4) -0.009(3)
C13 0.057(5) 0.060(5) 0.072(6) 0.013(4) -0.004(5) -0.012(4)
C14 0.044(5) 0.064(5) 0.098(8) -0.012(5) 0.000(5) -0.003(4)
C15 0.060(5) 0.066(5) 0.070(6) -0.023(5) -0.009(5) -0.004(4)
C16 0.046(4) 0.061(5) 0.061(5) -0.003(4) -0.004(4) -0.001(4)
C17 0.046(4) 0.046(3) 0.055(4) 0.008(3) 0.001(4) -0.003(3)
C18 0.047(4) 0.050(4) 0.045(4) 0.003(3) 0.003(3) -0.008(3)
C19 0.031(3) 0.058(4) 0.044(4) 0.000(3) 0.001(3) -0.001(3)
C20 0.029(3) 0.059(4) 0.041(4) -0.005(3) 0.000(3) -0.006(3)
C21 0.035(3) 0.054(4) 0.039(4) -0.003(3) 0.000(3) 0.002(3)
C22 0.052(5) 0.063(5) 0.066(5) 0.016(4) -0.008(4) 0.018(4)
C23 0.034(4) 0.067(5) 0.060(5) 0.003(4) -0.010(4) 0.001(3)
C24 0.028(4) 0.072(5) 0.079(6) -0.003(5) -0.006(4) -0.006(4)
C25 0.043(4) 0.051(4) 0.066(5) -0.002(4) -0.004(4) -0.008(3)
C26 0.067(6) 0.052(4) 0.065(5) 0.019(4) 0.001(4) 0.005(4)
C27 0.068(6) 0.054(5) 0.116(8) 0.009(5) -0.012(5) 0.014(4)
C28 0.074(10) 0.073(10) 0.091(13) 0.007(9) -0.013(10) 0.011(9)
C29 0.099(12) 0.097(11) 0.111(13) -0.013(10) -0.016(10) 0.007(9)
C30 0.110(12) 0.110(12) 0.125(13) -0.026(10) -0.011(10) 0.013(10)
C31 0.092(11) 0.085(9) 0.106(12) -0.019(9) 0.002(9) 0.025(9)
C32 0.046(7) 0.056(7) 0.090(10) 0.001(7) 0.000(7) 0.010(6)
C33 0.048(4) 0.044(4) 0.038(3) 0.003(3) 0.012(3) 0.000(3)
C34 0.037(4) 0.053(4) 0.046(4) 0.000(3) -0.002(3) 0.007(3)
C35 0.038(4) 0.055(4) 0.040(4) 0.006(3) -0.005(3) 0.009(3)
C36 0.034(3) 0.047(3) 0.034(3) 0.003(3) -0.002(3) 0.005(3)
C37 0.042(4) 0.045(3) 0.043(4) 0.009(3) -0.004(3) 0.004(3)
C38 0.053(5) 0.063(5) 0.042(4) 0.010(3) 0.000(3) 0.000(4)
C39 0.057(5) 0.060(4) 0.032(3) 0.010(3) -0.003(3) 0.013(4)
C40 0.066(5) 0.060(5) 0.052(5) 0.004(4) -0.011(4) 0.017(4)
C41 0.054(5) 0.055(4) 0.049(4) 0.007(3) -0.013(4) 0.018(4)
C42 0.048(4) 0.070(5) 0.042(4) 0.008(4) 0.018(3) -0.001(4)
C43 0.070(6) 0.074(5) 0.047(4) 0.000(4) 0.020(4) -0.012(5)
C44 0.091(7) 0.083(6) 0.042(4) 0.002(4) -0.002(5) -0.012(6)
C45 0.096(9) 0.123(10) 0.053(6) 0.006(6) 0.002(6) -0.025(7)
C46 0.114(11) 0.139(12) 0.052(6) -0.030(7) 0.026(7) -0.048(10)
C47 0.107(9) 0.090(7) 0.062(6) -0.021(6) 0.027(6) -0.013(7)
C48 0.078(7) 0.085(7) 0.076(7) -0.013(5) 0.038(6) -0.002(6)
Dy2 0.02645(17) 0.02808(15) 0.03848(18) 0.00507(14) 0.00271(15) 0.00060(14)
Na2 0.0254(16) 0.0262(14) 0.0458(19) 0.000 0.0030(15) 0.000
Na3 0.0364(13) 0.0294(11) 0.0420(13) 0.0025(10) 0.0073(11) 0.0046(10)
O13 0.033(2) 0.034(2) 0.048(3) 0.0089(19) 0.000(2) 0.0067(18)
O14 0.025(2) 0.0317(18) 0.035(2) 0.0059(16) 0.0062(17) -0.0014(15)
O15 0.033(2) 0.0266(19) 0.042(2) 0.0055(17) 0.0035(19) -0.0007(16)
O16 0.063(4) 0.041(2) 0.046(3) -0.002(2) -0.001(3) 0.025(2)
O17 0.031(2) 0.042(2) 0.043(2) 0.0097(19) 0.000(2) -0.0033(19)
O18 0.033(2) 0.0183(16) 0.049(3) -0.0018(17) 0.004(2) -0.0057(16)
O19 0.042(3) 0.031(2) 0.052(3) -0.0071(19) 0.005(2) 0.0055(19)
O20 0.065(4) 0.071(4) 0.031(2) 0.005(2) 0.002(2) -0.024(3)
O21 0.034(2) 0.039(2) 0.049(3) -0.007(2) -0.004(2) 0.0055(19)
O22 0.027(2) 0.0313(19) 0.036(2) 0.0027(17) 0.0070(18) -0.0020(16)
O23 0.033(2) 0.038(2) 0.044(2) -0.0046(19) 0.011(2) 0.0034(18)
O24 0.063(4) 0.046(3) 0.080(4) -0.032(3) -0.021(3) 0.028(3)
N7 0.044(3) 0.027(2) 0.046(3) 0.006(2) 0.004(3) 0.008(2)
N8 0.032(3) 0.034(2) 0.044(3) 0.006(2) -0.002(2) 0.004(2)
N9 0.034(3) 0.038(3) 0.049(3) 0.008(2) 0.002(3) -0.005(2)
N10 0.037(3) 0.037(3) 0.038(3) 0.007(2) 0.004(2) 0.004(2)
N11 0.038(3) 0.031(2) 0.039(3) -0.007(2) 0.001(2) 0.007(2)
N12 0.035(3) 0.038(2) 0.037(3) -0.005(2) 0.000(2) 0.009(2)
C49 0.030(3) 0.028(3) 0.054(4) 0.001(3) 0.006(3) 0.010(2)
C50 0.031(3) 0.046(4) 0.047(4) 0.007(3) 0.010(3) 0.003(3)
C51 0.031(3) 0.038(3) 0.041(3) 0.005(3) 0.011(3) -0.002(3)
C52 0.025(3) 0.030(3) 0.040(3) -0.001(2) 0.002(2) -0.005(2)
C53 0.026(3) 0.034(3) 0.037(3) -0.002(2) -0.002(2) -0.005(2)
C54 0.043(4) 0.030(3) 0.049(4) 0.004(3) 0.002(3) 0.003(3)
C55 0.038(3) 0.036(3) 0.036(3) 0.011(3) 0.002(3) -0.010(3)
C56 0.039(4) 0.043(3) 0.057(4) 0.008(3) 0.013(3) -0.009(3)
C57 0.034(3) 0.052(4) 0.047(4) 0.008(3) 0.008(3) 0.000(3)
C58 0.040(3) 0.032(3) 0.049(4) 0.005(3) 0.001(3) 0.005(3)
C59 0.053(4) 0.031(3) 0.043(4) 0.001(3) 0.002(3) 0.014(3)
C60 0.052(4) 0.041(4) 0.055(4) -0.009(3) -0.009(4) 0.010(3)
C61 0.071(6) 0.057(5) 0.094(7) -0.022(5) -0.024(6) 0.013(5)
C62 0.147(12) 0.054(5) 0.061(6) 0.003(4) -0.041(7) 0.005(6)
C63 0.143(12) 0.073(6) 0.046(5) 0.008(5) 0.005(6) -0.015(7)
C64 0.081(7) 0.054(4) 0.054(5) 0.005(4) 0.004(5) 0.002(4)
C65 0.031(3) 0.043(3) 0.041(3) 0.014(3) -0.005(3) -0.001(3)
C66 0.037(4) 0.037(3) 0.045(4) 0.014(3) 0.001(3) 0.001(3)
C67 0.042(4) 0.021(3) 0.069(5) 0.010(3) 0.001(3) -0.002(2)
C68 0.027(3) 0.026(3) 0.055(4) 0.009(3) 0.002(3) 0.004(2)
C69 0.034(3) 0.026(3) 0.057(4) 0.001(3) 0.006(3) -0.001(2)
C70 0.048(4) 0.037(3) 0.059(4) -0.006(3) 0.011(4) 0.007(3)
C71 0.046(4) 0.032(3) 0.073(5) -0.002(3) 0.011(4) 0.005(3)
C72 0.051(5) 0.031(3) 0.078(6) 0.010(3) 0.006(4) 0.008(3)
C73 0.046(4) 0.034(3) 0.069(5) 0.011(3) 0.005(4) -0.003(3)
C74 0.042(4) 0.051(4) 0.040(4) 0.006(3) -0.004(3) -0.006(3)
C75 0.047(4) 0.058(4) 0.048(4) 0.010(3) -0.009(3) -0.006(3)
C76 0.050(5) 0.076(5) 0.039(4) -0.009(4) -0.004(3) -0.003(4)
C77 0.051(5) 0.091(7) 0.055(5) 0.003(5) -0.005(4) -0.007(5)
C78 0.072(7) 0.097(8) 0.080(7) -0.008(6) -0.026(6) -0.013(6)
C79 0.092(8) 0.064(6) 0.098(8) 0.003(6) -0.019(7) -0.023(6)
C80 0.063(6) 0.071(6) 0.070(6) 0.011(5) -0.015(5) -0.009(5)
C81 0.040(4) 0.044(3) 0.032(3) -0.005(3) -0.001(3) 0.015(3)
C82 0.038(4) 0.034(3) 0.040(3) 0.000(3) -0.004(3) 0.001(3)
C83 0.033(3) 0.033(3) 0.034(3) 0.003(2) 0.000(3) -0.011(2)
C84 0.033(3) 0.030(3) 0.034(3) -0.002(2) 0.000(2) -0.005(3)
C85 0.029(3) 0.039(3) 0.040(3) -0.005(3) 0.003(3) -0.007(3)
C86 0.038(4) 0.055(4) 0.057(4) -0.006(4) 0.017(4) 0.004(3)
C87 0.043(4) 0.050(4) 0.041(3) -0.006(3) 0.011(3) -0.005(3)
C88 0.050(4) 0.060(4) 0.037(4) 0.010(3) 0.003(3) -0.014(3)
C89 0.050(4) 0.043(3) 0.040(4) 0.003(3) -0.001(3) 0.000(3)
C90 0.036(4) 0.047(4) 0.049(4) -0.011(3) 0.000(3) 0.019(3)
C91 0.044(4) 0.053(4) 0.069(5) -0.026(4) -0.015(4) 0.022(3)
C92 0.058(5) 0.109(8) 0.054(5) -0.016(5) -0.013(4) 0.033(6)
C93 0.094(9) 0.168(13) 0.059(6) -0.034(7) -0.026(6) 0.071(9)
C94 0.101(11) 0.150(14) 0.140(13) -0.101(12) -0.066(10) 0.078(10)
C95 0.060(6) 0.084(7) 0.142(12) -0.063(8) -0.034(8) 0.022(5)
C96 0.051(5) 0.054(4) 0.110(8) -0.023(5) -0.007(5) 0.016(4)
O25 0.064(4) 0.087(4) 0.066(4) 0.034(4) 0.010(3) 0.001(3)
O26 0.072(4) 0.096(5) 0.054(4) 0.015(3) 0.004(3) 0.020(4)
O27 0.057(4) 0.070(4) 0.066(4) 0.029(3) -0.004(3) -0.001(3)
N13 0.054(4) 0.063(4) 0.044(3) 0.010(3) -0.006(3) 0.003(3)
O28 0.071(5) 0.212(11) 0.077(5) 0.034(6) -0.016(4) -0.028(6)
O29 0.100(7) 0.156(9) 0.092(5) 0.038(6) -0.012(5) -0.050(6)
O30 0.076(7) 0.61(3) 0.153(10) 0.220(17) -0.031(7) -0.124(13)
N14 0.058(6) 0.279(16) 0.081(6) 0.070(8) -0.021(5) -0.067(8)
O31 0.19(2) 0.111(14) 0.18(2) 0.040(14) -0.020(17) 0.013(15)
O32 0.19(2) 0.082(12) 0.24(2) 0.022(15) 0.042(19) 0.020(13)
O33 0.214(14) 0.137(9) 0.164(11) -0.027(9) 0.057(11) -0.026(10)
N15 0.112(12) 0.061(9) 0.123(12) 0.015(9) -0.010(11) 0.004(9)
Cl1 0.159(8) 0.077(4) 0.210(11) 0.027(5) 0.010(9) -0.010(5)
O35 0.111(8) 0.119(8) 0.152(10) -0.014(7) -0.002(7) 0.011(6)
O36 0.125(8) 0.106(7) 0.138(9) 0.005(6) 0.018(7) 0.026(6)
O37 0.094(18) 0.13(2) 0.36(6) -0.14(3) -0.08(3) 0.023(15)
O38 0.123(9) 0.157(11) 0.173(12) 0.007(9) 0.039(8) 0.031(8)
N16 0.105(11) 0.163(15) 0.163(15) -0.036(12) 0.003(11) 0.000(10)
C97 0.130(15) 0.125(13) 0.105(11) 0.007(10) 0.025(11) 0.015(12)
C98 0.26(3) 0.125(15) 0.20(2) 0.007(15) 0.12(2) -0.029(18)
N17 0.070(11) 0.046(7) 0.106(14) 0.000(9) 0.000(10) 0.024(8)
C99 0.052(9) 0.041(7) 0.063(10) 0.008(7) 0.003(8) 0.015(7)
C100 0.060(11) 0.063(10) 0.091(14) 0.012(10) 0.001(10) 0.023(9)
N18 0.089(8) 0.095(7) 0.142(10) -0.039(7) 0.037(7) -0.015(6)
C101 0.129(12) 0.080(8) 0.143(13) -0.011(8) 0.053(11) -0.001(8)
C102 0.27(3) 0.125(14) 0.19(2) -0.025(14) 0.14(2) -0.018(17)
Cl2 0.143(8) 0.220(11) 0.114(6) -0.024(7) 0.007(6) -0.024(8)
C28A 0.091(11) 0.084(12) 0.087(12) 0.007(9) 0.002(9) -0.005(10)
C29A 0.105(12) 0.097(12) 0.100(12) -0.003(10) 0.000(10) -0.006(9)
C30A 0.133(13) 0.132(14) 0.129(14) -0.003(11) 0.000(10) 0.024(10)
C31A 0.136(14) 0.155(15) 0.146(15) -0.013(11) -0.003(11) 0.024(11)
C32A 0.123(11) 0.176(15) 0.151(15) -0.019(12) 0.018(10) 0.011(11)
O37A 0.068(12) 0.099(15) 0.15(2) 0.020(16) -0.037(13) -0.013(10)
C103 0.39(8) 0.28(6) 0.15(3) 0.12(4) 0.20(5) 0.28(6)

loop_
_atom_type_symbol
_atom_type_description
_atom_type_scat_dispersion_real
_atom_type_scat_dispersion_imag
_atom_type_scat_source
C C 0.0181 0.0091 'International Tables Vol C Tables 4.2.6.8 and 6.1.1.4'
H H 0.0000 0.0000 'International Tables Vol C Tables 4.2.6.8 and 6.1.1.4'
Cl Cl 0.3639 0.7018 'International Tables Vol C Tables 4.2.6.8 and 6.1.1.4'
Dy Dy -9.8046 9.8477 'International Tables Vol C Tables 4.2.6.8 and 6.1.1.4'
N N 0.0311 0.0180 'International Tables Vol C Tables 4.2.6.8 and 6.1.1.4'
Na Na 0.1353 0.1239 'International Tables Vol C Tables 4.2.6.8 and 6.1.1.4'
O O 0.0492 0.0322 'International Tables Vol C Tables 4.2.6.8 and 6.1.1.4'

loop_
_geom_angle_atom_site_label_1
_geom_angle_atom_site_label_2
_geom_angle_atom_site_label_3
_geom_angle
_geom_angle_site_symmetry_1
_geom_angle_site_symmetry_3
Na1 Dy1 Na1 54.84(7) 4_566 .
Na1 Dy1 Na4 55.27(6) 4_566 .
Na4 Dy1 Na1 55.20(6) . .
O1 Dy1 Na1 104.99(12) . .
O1 Dy1 Na1 114.95(13) . 4_566
O1 Dy1 Na4 160.18(12) . .
O1 Dy1 O5 82.06(17) . .
O1 Dy1 O9 82.90(17) . .
O1 Dy1 N2 62.89(17) . .
O1 Dy1 N4 68.04(17) . .
O1 Dy1 N6 135.15(18) . .
O2 Dy1 Na1 43.88(12) . .
O2 Dy1 Na1 80.34(12) . 4_566
O2 Dy1 Na4 36.84(11) . .
O2 Dy1 O1 130.62(16) . .
O2 Dy1 O5 141.54(17) . .
O2 Dy1 O6 80.74(16) . .
O2 Dy1 O9 82.50(17) . .
O2 Dy1 N2 67.95(17) . .
O2 Dy1 N4 141.38(18) . .
O2 Dy1 N6 74.33(18) . .
O5 Dy1 Na1 160.72(13) . .
O5 Dy1 Na1 105.88(13) . 4_566
O5 Dy1 Na4 116.42(13) . .
O5 Dy1 N2 135.28(18) . .
O5 Dy1 N4 62.04(18) . .
O5 Dy1 N6 67.36(18) . .
O6 Dy1 Na1 42.82(12) . 4_566
O6 Dy1 Na1 37.09(12) . .
O6 Dy1 Na4 80.22(12) . .
O6 Dy1 O1 82.17(17) . .
O6 Dy1 O5 129.79(17) . .
O6 Dy1 O9 141.45(16) . .
O6 Dy1 N2 74.46(17) . .
O6 Dy1 N4 67.83(18) . .
O6 Dy1 N6 142.65(17) . .
O9 Dy1 Na1 160.82(13) . 4_566
O9 Dy1 Na1 115.78(12) . .
O9 Dy1 Na4 105.57(13) . .
O9 Dy1 O5 82.60(17) . .
O9 Dy1 N2 67.09(18) . .
O9 Dy1 N4 136.12(18) . .
O9 Dy1 N6 61.98(17) . .
O10 Dy1 Na1 79.96(12) . .
O10 Dy1 Na1 37.50(12) . 4_566
O10 Dy1 Na4 42.83(12) . .
O10 Dy1 O1 141.46(17) . .
O10 Dy1 O2 79.52(17) . .
O10 Dy1 O5 83.50(17) . .
O10 Dy1 O6 80.10(16) . .
O10 Dy1 O9 130.16(17) . .
O10 Dy1 N2 141.20(17) . .
O10 Dy1 N4 73.61(17) . .
O10 Dy1 N6 68.46(17) . .
N2 Dy1 Na1 113.48(14) . 4_566
N2 Dy1 Na1 62.07(13) . .
N2 Dy1 Na4 103.34(13) . .
N2 Dy1 N4 120.77(18) . .
N2 Dy1 N6 119.09(18) . .
N4 Dy1 Na1 61.45(14) . 4_566
N4 Dy1 Na1 103.42(14) . .
N4 Dy1 Na4 112.85(13) . .
N6 Dy1 Na1 114.74(14) . .
N6 Dy1 Na1 104.80(13) . 4_566
N6 Dy1 Na4 63.14(14) . .
N6 Dy1 N4 118.73(18) . .
Dy1 Na1 Dy1 115.50(7) 4_566 .
Na1 Na1 Dy1 62.43(8) 4_566 .
Na1 Na1 Dy1 62.73(8) 4_566 4_566
Na1 Na1 Na4 60.23(5) 4_566 .
Na4 Na1 Dy1 62.50(4) . 4_566
Na4 Na1 Dy1 62.39(5) . .
O2 Na1 Dy1 104.55(13) . 4_566
O2 Na1 Dy1 38.37(10) . .
O2 Na1 Na1 82.95(12) . 4_566
O2 Na1 Na4 42.34(11) . .
O6 Na1 Dy1 110.59(14) . 4_566
O6 Na1 Dy1 37.30(12) . .
O6 Na1 Dy1 38.59(11) 4_566 4_566
O6 Na1 Dy1 105.04(13) 4_566 .
O6 Na1 Na1 42.89(12) 4_566 4_566
O6 Na1 Na1 48.18(13) . 4_566
O6 Na1 Na4 86.60(14) . .
O6 Na1 Na4 83.37(12) 4_566 .
O6 Na1 O2 75.46(16) . .
O6 Na1 O2 120.76(17) 4_566 .
O6 Na1 O6 80.77(19) . 4_566
O6 Na1 O7 69.50(18) . .
O6 Na1 O10 130.2(2) . 4_566
O6 Na1 O11 152.8(2) . 4_566
O7 Na1 Dy1 95.90(15) . .
O7 Na1 Dy1 126.34(17) . 4_566
O7 Na1 Na1 101.97(14) . 4_566
O7 Na1 Na4 156.07(16) . .
O7 Na1 O2 125.3(2) . .
O7 Na1 O6 93.65(19) . 4_566
O10 Na1 Dy1 37.03(12) 4_566 4_566
O10 Na1 Dy1 110.08(15) 4_566 .
O10 Na1 Na1 86.45(14) 4_566 4_566
O10 Na1 Na4 48.00(13) 4_566 .
O10 Na1 O2 80.26(17) 4_566 .
O10 Na1 O6 75.41(17) 4_566 4_566
O10 Na1 O7 153.6(2) 4_566 .
O10 Na1 O11 69.82(18) 4_566 4_566
O11 Na1 Dy1 125.38(16) 4_566 .
O11 Na1 Dy1 96.09(14) 4_566 4_566
O11 Na1 Na1 156.27(16) 4_566 4_566
O11 Na1 Na4 101.60(15) 4_566 .
O11 Na1 O2 93.08(18) 4_566 .
O11 Na1 O6 125.7(2) 4_566 4_566
O11 Na1 O7 99.4(2) 4_566 .
Dy1 Na4 Dy1 115.29(10) 4_566 .
Na1 Na4 Dy1 62.22(7) 4_566 .
Na1 Na4 Dy1 62.41(7) . .
Na1 Na4 Dy1 62.22(7) . 4_566
Na1 Na4 Dy1 62.41(7) 4_566 4_566
Na1 Na4 Na1 59.53(11) 4_566 .
O2 Na4 Dy1 110.90(16) . 4_566
O2 Na4 Dy1 37.01(11) 4_566 4_566
O2 Na4 Dy1 110.90(16) 4_566 .
O2 Na4 Dy1 37.00(11) . .
O2 Na4 Na1 49.01(14) . .
O2 Na4 Na1 49.01(14) 4_566 4_566
O2 Na4 Na1 86.51(16) . 4_566
O2 Na4 Na1 86.51(16) 4_566 .
O2 Na4 O2 131.2(3) 4_566 .
O2 Na4 O3 150.94(19) 4_566 .
O2 Na4 O3 150.94(19) . 4_566
O2 Na4 O3 70.43(17) 4_566 4_566
O2 Na4 O3 70.42(17) . .
O2 Na4 O10 74.84(16) . .
O2 Na4 O10 81.53(17) . 4_566
O2 Na4 O10 81.53(17) 4_566 .
O2 Na4 O10 74.84(16) 4_566 4_566
O2 Na4 C4 145.9(2) . 4_566
O2 Na4 C4 22.44(16) . .
O2 Na4 C4 22.44(16) 4_566 4_566
O2 Na4 C4 145.9(2) 4_566 .
O3 Na4 Dy1 97.59(12) 4_566 4_566
O3 Na4 Dy1 124.53(14) 4_566 .
O3 Na4 Dy1 124.53(14) . 4_566
O3 Na4 Dy1 97.58(13) . .
O3 Na4 Na1 102.33(14) 4_566 4_566
O3 Na4 Na1 156.92(16) . 4_566
O3 Na4 Na1 102.33(14) . .
O3 Na4 Na1 156.92(16) 4_566 .
O3 Na4 O3 98.5(3) 4_566 .
O3 Na4 O10 126.71(17) . .
O3 Na4 O10 92.80(17) 4_566 .
O3 Na4 O10 126.71(17) 4_566 4_566
O3 Na4 O10 92.80(17) . 4_566
O3 Na4 C4 49.27(18) . .
O3 Na4 C4 143.6(2) 4_566 .
O3 Na4 C4 49.27(18) 4_566 4_566
O3 Na4 C4 143.6(2) . 4_566
O10 Na4 Dy1 104.97(14) . 4_566
O10 Na4 Dy1 104.97(14) 4_566 .
O10 Na4 Dy1 37.97(10) 4_566 4_566
O10 Na4 Dy1 37.97(10) . .
O10 Na4 Na1 82.74(14) . .
O10 Na4 Na1 42.84(12) . 4_566
O10 Na4 Na1 42.83(12) 4_566 .
O10 Na4 Na1 82.74(14) 4_566 4_566
O10 Na4 O10 120.6(2) 4_566 .
O10 Na4 C4 95.51(17) . .
O10 Na4 C4 77.79(17) 4_566 .
O10 Na4 C4 95.51(17) 4_566 4_566
O10 Na4 C4 77.79(17) . 4_566
C4 Na4 Dy1 57.68(13) 4_566 4_566
C4 Na4 Dy1 114.19(14) 4_566 .
C4 Na4 Dy1 57.68(13) . .
C4 Na4 Dy1 114.19(14) . 4_566
C4 Na4 Na1 107.78(16) . 4_566
C4 Na4 Na1 59.48(14) 4_566 4_566
C4 Na4 Na1 59.48(14) . .
C4 Na4 Na1 107.78(16) 4_566 .
C4 Na4 C4 166.6(3) . 4_566
C1 O1 Dy1 122.6(4) . .
Dy1 O2 Na1 97.75(17) . .
Na4 O2 Dy1 106.15(18) . .
Na4 O2 Na1 88.65(18) . .
C4 O2 Dy1 130.2(4) . .
C4 O2 Na1 108.5(4) . .
C4 O2 Na4 115.8(4) . .
C5 O3 Na4 114.6(4) . .
C5 O3 C6 116.5(6) . .
C6 O3 Na4 126.0(5) . .
C10 O4 H4 109.5 . .
C17 O5 Dy1 121.1(5) . .
Dy1 O6 Na1 98.58(17) . 4_566
Na1 O6 Dy1 105.61(19) . .
Na1 O6 Na1 88.93(18) . 4_566
C20 O6 Dy1 128.4(4) . .
C20 O6 Na1 110.2(4) . 4_566
C20 O6 Na1 116.5(4) . .
C21 O7 Na1 115.8(4) . .
C21 O7 C22 115.9(6) . .
C22 O7 Na1 125.8(5) . .
C26 O8 H8 129.5 . .
C33 O9 Dy1 124.3(5) . .
Dy1 O10 Na1 105.47(18) . 4_566
Dy1 O10 Na4 99.20(17) . .
Na1 O10 Na4 89.16(18) 4_566 .
C36 O10 Dy1 128.5(4) . .
C36 O10 Na1 115.7(4) . 4_566
C36 O10 Na4 110.5(4) . .
C37 O11 Na1 115.8(4) . 4_566
C37 O11 C38 116.4(6) . .
C38 O11 Na1 125.5(5) . 4_566
C42 O12 H12 116.2 . .
N2 N1 H1 122.1 . .
C1 N1 H1 122.1 . .
C1 N1 N2 115.8(6) . .
N1 N2 Dy1 113.5(4) . .
C2 N2 Dy1 131.4(5) . .
C2 N2 N1 114.5(6) . .
N4 N3 H3 113.8 . .
C17 N3 H3 114.1 . .
C17 N3 N4 115.6(6) . .
N3 N4 Dy1 113.1(4) . .
C18 N4 Dy1 130.9(5) . .
C18 N4 N3 115.5(6) . .
N6 N5 H5 122.5 . .
C33 N5 H5 122.5 . .
C33 N5 N6 114.9(6) . .
N5 N6 Dy1 113.7(4) . .
C34 N6 Dy1 131.5(5) . .
C34 N6 N5 114.4(6) . .
O1 C1 N1 122.0(6) . .
O1 C1 C10 121.3(6) . .
N1 C1 C10 116.7(6) . .
N2 C2 H2 118.3 . .
N2 C2 C3 123.4(6) . .
C3 C2 H2 118.3 . .
C4 C3 C2 121.4(6) . .
C9 C3 C2 117.5(7) . .
C9 C3 C4 121.0(7) . .
O2 C4 Na4 41.8(3) . .
O2 C4 C3 124.2(6) . .
O2 C4 C5 119.8(6) . .
C3 C4 Na4 160.9(5) . .
C3 C4 C5 116.0(6) . .
C5 C4 Na4 79.2(4) . .
O3 C5 C4 114.9(6) . .
C7 C5 O3 123.7(7) . .
C7 C5 C4 121.5(7) . .
O3 C6 H6A 109.5 . .
O3 C6 H6B 109.5 . .
O3 C6 H6C 109.5 . .
H6A C6 H6B 109.5 . .
H6A C6 H6C 109.5 . .
H6B C6 H6C 109.5 . .
C5 C7 H7 119.8 . .
C5 C7 C8 120.3(7) . .
C8 C7 H7 119.8 . .
C7 C8 H8A 120.3 . .
C9 C8 C7 119.4(7) . .
C9 C8 H8A 120.3 . .
C3 C9 H9 119.2 . .
C8 C9 C3 121.7(8) . .
C8 C9 H9 119.2 . .
O4 C10 C1 109.7(6) . .
O4 C10 H10 108.2 . .
O4 C10 C11 112.1(7) . .
C1 C10 H10 108.2 . .
C1 C10 C11 110.4(6) . .
C11 C10 H10 108.2 . .
C12 C11 C10 119.6(7) . .
C16 C11 C10 122.7(7) . .
C16 C11 C12 117.7(8) . .
C11 C12 H12A 119.2 . .
C13 C12 C11 121.7(9) . .
C13 C12 H12A 119.2 . .
C12 C13 H13 120.7 . .
C14 C13 C12 118.6(9) . .
C14 C13 H13 120.7 . .
C13 C14 H14 118.9 . .
C13 C14 C15 122.1(9) . .
C15 C14 H14 118.9 . .
C14 C15 H15 121.1 . .
C16 C15 C14 117.8(9) . .
C16 C15 H15 121.1 . .
C11 C16 C15 122.1(9) . .
C11 C16 H16 119.0 . .
C15 C16 H16 119.0 . .
O5 C17 N3 122.8(7) . .
O5 C17 C26 119.6(8) . .
N3 C17 C26 117.6(7) . .
N4 C18 H18 118.8 . .
N4 C18 C19 122.5(7) . .
C19 C18 H18 118.8 . .
C20 C19 C18 121.8(7) . .
C20 C19 C25 121.4(7) . .
C25 C19 C18 116.7(7) . .
O6 C20 C19 124.0(7) . .
O6 C20 C21 119.7(7) . .
C19 C20 C21 116.3(6) . .
O7 C21 C20 114.4(6) . .
C23 C21 O7 124.5(7) . .
C23 C21 C20 121.0(7) . .
O7 C22 H22A 109.5 . .
O7 C22 H22B 109.5 . .
O7 C22 H22C 109.5 . .
H22A C22 H22B 109.5 . .
H22A C22 H22C 109.5 . .
H22B C22 H22C 109.5 . .
C21 C23 H23 119.5 . .
C24 C23 C21 120.9(8) . .
C24 C23 H23 119.5 . .
C23 C24 H24 119.8 . .
C25 C24 C23 120.3(7) . .
C25 C24 H24 119.8 . .
C19 C25 H25 120.1 . .
C24 C25 C19 119.8(8) . .
C24 C25 H25 120.1 . .
O8 C26 C17 110.4(8) . .
O8 C26 H26 109.2 . .
O8 C26 C27 107.6(8) . .
C17 C26 H26 109.2 . .
C27 C26 C17 111.2(8) . .
C27 C26 H26 109.2 . .
C28 C27 C26 117.4(17) . .
C28 C27 C32 122(2) . .
C32 C27 C26 117.0(12) . .
C28A C27 C26 125.9(19) . .
C32A C27 C26 110(2) . .
C32A C27 C28A 106(3) . .
C27 C28 H28 120.6 . .
C27 C28 C29 119(3) . .
C29 C28 H28 120.6 . .
C28 C29 H29 119.6 . .
C28 C29 C30 121(3) . .
C30 C29 H29 119.6 . .
C29 C30 H30 122.1 . .
C29 C30 C31 116(3) . .
C31 C30 H30 122.1 . .
C30 C31 H31 118.9 . .
C32 C31 C30 122(2) . .
C32 C31 H31 118.9 . .
C27 C32 H32 121.1 . .
C31 C32 C27 117.8(19) . .
C31 C32 H32 121.1 . .
O9 C33 N5 121.3(6) . .
O9 C33 C42 121.7(7) . .
N5 C33 C42 117.0(7) . .
N6 C34 H34 119.3 . .
N6 C34 C35 121.4(7) . .
C35 C34 H34 119.3 . .
C36 C35 C34 122.9(6) . .
C36 C35 C41 120.5(7) . .
C41 C35 C34 116.5(7) . .
O10 C36 C35 123.1(6) . .
O10 C36 C37 120.0(6) . .
C35 C36 C37 116.9(6) . .
O11 C37 C36 115.1(6) . .
O11 C37 C39 124.2(7) . .
C39 C37 C36 120.7(7) . .
O11 C38 H38A 109.5 . .
O11 C38 H38B 109.5 . .
O11 C38 H38C 109.5 . .
H38A C38 H38B 109.5 . .
H38A C38 H38C 109.5 . .
H38B C38 H38C 109.5 . .
C37 C39 H39 119.4 . .
C37 C39 C40 121.2(7) . .
C40 C39 H39 119.4 . .
C39 C40 H40 120.4 . .
C41 C40 C39 119.3(7) . .
C41 C40 H40 120.4 . .
C35 C41 H41 119.4 . .
C40 C41 C35 121.3(8) . .
C40 C41 H41 119.4 . .
O12 C42 C33 110.8(7) . .
O12 C42 H42 106.8 . .
O12 C42 C43 114.9(8) . .
C33 C42 H42 106.8 . .
C43 C42 C33 110.2(7) . .
C43 C42 H42 106.8 . .
C44 C43 C42 119.0(9) . .
C48 C43 C42 120.7(10) . .
C48 C43 C44 120.2(11) . .
C43 C44 H44 119.6 . .
C45 C44 C43 120.7(12) . .
C45 C44 H44 119.6 . .
C44 C45 H45 121.1 . .
C44 C45 C46 117.9(14) . .
C46 C45 H45 121.1 . .
C45 C46 H46 118.9 . .
C47 C46 C45 122.2(12) . .
C47 C46 H46 118.9 . .
C46 C47 H47 120.8 . .
C48 C47 C46 118.3(12) . .
C48 C47 H47 120.8 . .
C43 C48 C47 120.6(12) . .
C43 C48 H48 119.7 . .
C47 C48 H48 119.7 . .
Na2 Dy2 Na3 55.51(5) . .
Na2 Dy2 Na3 55.50(5) . 3_656
Na3 Dy2 Na3 55.27(7) . 3_656
O13 Dy2 Na2 159.65(12) . .
O13 Dy2 Na3 104.15(12) . .
O13 Dy2 Na3 115.78(12) . 3_656
O13 Dy2 O21 83.72(15) . 3_656
O13 Dy2 N8 62.43(16) . .
O13 Dy2 N10 67.87(17) . .
O13 Dy2 N12 137.81(17) . 3_656
O14 Dy2 Na2 36.96(10) . .
O14 Dy2 Na3 44.86(11) . .
O14 Dy2 Na3 81.26(11) . 3_656
O14 Dy2 O13 129.43(15) . .
O14 Dy2 O17 140.05(14) . .
O14 Dy2 O21 81.60(15) . 3_656
O14 Dy2 O22 81.30(14) . 3_656
O14 Dy2 N8 67.14(15) . .
O14 Dy2 N10 142.75(17) . .
O14 Dy2 N12 72.62(15) . 3_656
O17 Dy2 Na2 114.83(11) . .
O17 Dy2 Na3 159.38(12) . .
O17 Dy2 Na3 104.11(12) . 3_656
O17 Dy2 O13 84.52(16) . .
O17 Dy2 O21 82.44(16) . 3_656
O17 Dy2 N8 137.30(17) . .
O17 Dy2 N10 62.27(17) . .
O17 Dy2 N12 67.52(16) . 3_656
O18 Dy2 Na2 81.17(12) . .
O18 Dy2 Na3 37.06(12) . .
O18 Dy2 Na3 44.20(11) . 3_656
O18 Dy2 O13 81.35(16) . .
O18 Dy2 O14 81.78(15) . .
O18 Dy2 O17 129.66(16) . .
O18 Dy2 O21 142.50(16) . 3_656
O18 Dy2 O22 80.80(15) . 3_656
O18 Dy2 N8 74.06(17) . .
O18 Dy2 N10 67.64(17) . .
O18 Dy2 N12 140.83(17) . 3_656
O21 Dy2 Na2 104.21(11) 3_656 .
O21 Dy2 Na3 116.73(12) 3_656 .
O21 Dy2 Na3 159.66(11) 3_656 3_656
O21 Dy2 N8 68.53(17) 3_656 .
O21 Dy2 N10 135.65(18) 3_656 .
O21 Dy2 N12 62.52(17) 3_656 3_656
O22 Dy2 Na2 44.48(10) 3_656 .
O22 Dy2 Na3 36.71(11) 3_656 3_656
O22 Dy2 Na3 80.79(11) 3_656 .
O22 Dy2 O13 141.19(15) 3_656 .
O22 Dy2 O17 80.90(15) 3_656 .
O22 Dy2 O21 129.09(15) 3_656 3_656
O22 Dy2 N8 141.77(16) 3_656 .
O22 Dy2 N10 73.51(16) 3_656 .
O22 Dy2 N12 66.64(16) 3_656 3_656
N8 Dy2 Na2 102.56(12) . .
N8 Dy2 Na3 61.78(13) . .
N8 Dy2 Na3 114.04(13) . 3_656
N10 Dy2 Na2 114.28(13) . .
N10 Dy2 Na3 62.12(14) . 3_656
N10 Dy2 Na3 103.22(14) . .
N10 Dy2 N8 120.30(17) . .
N12 Dy2 Na2 60.51(13) 3_656 .
N12 Dy2 Na3 113.09(13) 3_656 .
N12 Dy2 Na3 101.73(13) 3_656 3_656
N12 Dy2 N8 119.58(17) 3_656 .
N12 Dy2 N10 119.18(17) 3_656 .
Dy2 Na2 Dy2 115.45(8) 3_656 .
Na3 Na2 Dy2 62.44(6) . 3_656
Na3 Na2 Dy2 62.42(6) 3_656 3_656
Na3 Na2 Dy2 62.45(6) 3_656 .
Na3 Na2 Dy2 62.43(6) . .
Na3 Na2 Na3 59.86(10) 3_656 .
O14 Na2 Dy2 37.34(10) . .
O14 Na2 Dy2 111.80(14) . 3_656
O14 Na2 Dy2 37.34(10) 3_656 3_656
O14 Na2 Dy2 111.80(13) 3_656 .
O14 Na2 Na3 87.62(13) . 3_656
O14 Na2 Na3 49.75(12) 3_656 3_656
O14 Na2 Na3 49.75(12) . .
O14 Na2 Na3 87.62(13) 3_656 .
O14 Na2 O14 133.2(2) 3_656 .
O14 Na2 O15 70.89(14) 3_656 3_656
O14 Na2 O15 148.50(17) . 3_656
O14 Na2 O15 148.50(17) 3_656 .
O14 Na2 O15 70.89(14) . .
O14 Na2 O22 80.81(15) . .
O14 Na2 O22 80.81(15) 3_656 3_656
O14 Na2 O22 76.27(14) 3_656 .
O14 Na2 O22 76.27(14) . 3_656
O14 Na2 C52 22.80(15) . .
O14 Na2 C52 148.12(18) . 3_656
O14 Na2 C52 148.12(18) 3_656 .
O14 Na2 C52 22.80(15) 3_656 3_656
O15 Na2 Dy2 123.14(11) . 3_656
O15 Na2 Dy2 123.14(11) 3_656 .
O15 Na2 Dy2 99.22(11) 3_656 3_656
O15 Na2 Dy2 99.22(11) . .
O15 Na2 Na3 102.56(12) . .
O15 Na2 Na3 158.41(13) 3_656 .
O15 Na2 Na3 102.56(12) 3_656 3_656
O15 Na2 Na3 158.41(13) . 3_656
O15 Na2 O15 97.1(2) . 3_656
O15 Na2 O22 129.61(15) 3_656 .
O15 Na2 O22 129.60(15) . 3_656
O15 Na2 O22 91.42(14) 3_656 3_656
O15 Na2 O22 91.42(14) . .
O15 Na2 C52 49.11(15) . .
O15 Na2 C52 140.89(18) 3_656 .
O15 Na2 C52 140.89(18) . 3_656
O15 Na2 C52 49.11(15) 3_656 3_656
O22 Na2 Dy2 104.02(12) . .
O22 Na2 Dy2 39.07(9) . 3_656
O22 Na2 Dy2 39.06(9) 3_656 .
O22 Na2 Dy2 104.02(12) 3_656 3_656
O22 Na2 Na3 82.92(12) 3_656 .
O22 Na2 Na3 82.91(12) . 3_656
O22 Na2 Na3 41.95(11) 3_656 3_656
O22 Na2 Na3 41.94(11) . .
O22 Na2 O22 120.0(2) . 3_656
O22 Na2 C52 97.29(15) 3_656 .
O22 Na2 C52 97.29(15) . 3_656
O22 Na2 C52 77.38(15) 3_656 3_656
O22 Na2 C52 77.38(15) . .
C52 Na2 Dy2 58.39(12) 3_656 3_656
C52 Na2 Dy2 58.39(12) . .
C52 Na2 Dy2 115.23(12) 3_656 .
C52 Na2 Dy2 115.23(12) . 3_656
C52 Na2 Na3 109.32(14) 3_656 .
C52 Na2 Na3 60.68(12) 3_656 3_656
C52 Na2 Na3 109.32(14) . 3_656
C52 Na2 Na3 60.68(12) . .
C52 Na2 C52 169.5(2) . 3_656
Dy2 Na3 Dy2 114.83(6) . 3_656
Na2 Na3 Dy2 62.06(4) . 3_656
Na2 Na3 Dy2 62.07(4) . .
Na3 Na3 Dy2 62.38(8) 3_656 .
Na3 Na3 Dy2 62.35(8) 3_656 3_656
Na3 Na3 Na2 60.07(5) 3_656 .
O14 Na3 Dy2 103.73(11) . 3_656
O14 Na3 Dy2 38.60(9) . .
O14 Na3 Na2 42.00(10) . .
O14 Na3 Na3 82.98(12) . 3_656
O14 Na3 C68 96.61(17) . .
O14 Na3 C84 77.03(15) . .
O18 Na3 Dy2 111.34(14) . 3_656
O18 Na3 Dy2 104.61(13) 3_656 .
O18 Na3 Dy2 37.07(10) . .
O18 Na3 Dy2 38.41(10) 3_656 3_656
O18 Na3 Na2 86.91(12) . .
O18 Na3 Na2 82.77(11) 3_656 .
O18 Na3 Na3 49.25(13) . 3_656
O18 Na3 Na3 42.46(12) 3_656 3_656
O18 Na3 O14 120.09(16) 3_656 .
O18 Na3 O14 75.53(15) . .
O18 Na3 O18 81.63(18) . 3_656
O18 Na3 O19 70.99(17) . .
O18 Na3 O23 149.9(2) . .
O18 Na3 C68 78.55(16) 3_656 .
O18 Na3 C68 23.06(16) . .
O18 Na3 C84 146.97(18) . .
O18 Na3 C84 96.71(17) 3_656 .
O19 Na3 Dy2 122.88(15) . 3_656
O19 Na3 Dy2 99.35(15) . .
O19 Na3 Na2 157.73(16) . .
O19 Na3 Na3 101.41(14) . 3_656
O19 Na3 O14 129.68(19) . .
O19 Na3 O18 91.04(17) . 3_656
O19 Na3 O23 97.31(19) . .
O19 Na3 C68 48.73(18) . .
O19 Na3 C84 141.9(2) . .
O22 Na3 Dy2 37.44(11) . 3_656
O22 Na3 Dy2 110.74(13) . .
O22 Na3 Na2 49.09(11) . .
O22 Na3 Na3 87.52(13) . 3_656
O22 Na3 O14 80.30(15) . .
O22 Na3 O18 75.74(15) . 3_656
O22 Na3 O18 132.12(18) . .
O22 Na3 O19 149.3(2) . .
O22 Na3 O23 70.95(17) . .
O22 Na3 C68 147.94(19) . .
O22 Na3 C84 22.89(16) . .
O23 Na3 Dy2 124.80(15) . .
O23 Na3 Dy2 98.41(14) . 3_656
O23 Na3 Na2 103.47(13) . .
O23 Na3 Na3 158.46(16) . 3_656
O23 Na3 O14 93.22(16) . .
O23 Na3 O18 127.3(2) . 3_656
O23 Na3 C68 141.01(19) . .
O23 Na3 C84 49.32(16) . .
C68 Na3 Dy2 115.49(14) . 3_656
C68 Na3 Dy2 58.21(14) . .
C68 Na3 Na2 109.00(15) . .
C68 Na3 Na3 60.49(14) . 3_656
C84 Na3 Dy2 114.37(13) . .
C84 Na3 Dy2 58.51(12) . 3_656
C84 Na3 Na2 60.28(12) . .
C84 Na3 Na3 109.36(14) . 3_656
C84 Na3 C68 168.98(19) . .
C49 O13 Dy2 121.3(4) . .
Dy2 O14 Na3 96.55(14) . .
Na2 O14 Dy2 105.70(16) . .
Na2 O14 Na3 88.24(16) . .
C52 O14 Dy2 131.2(4) . .
C52 O14 Na2 115.2(4) . .
C52 O14 Na3 109.7(4) . .
C53 O15 Na2 115.1(3) . .
C53 O15 C54 116.5(5) . .
C54 O15 Na2 126.7(4) . .
C58 O16 H16A 109.5 . .
C65 O17 Dy2 123.2(4) . .
Dy2 O18 Na3 97.39(15) . 3_656
Na3 O18 Dy2 105.87(16) . .
Na3 O18 Na3 88.29(17) . 3_656
C68 O18 Dy2 130.7(4) . .
C68 O18 Na3 110.1(4) . 3_656
C68 O18 Na3 114.8(4) . .
C69 O19 Na3 115.6(4) . .
C69 O19 C70 116.7(5) . .
C70 O19 Na3 125.9(4) . .
C74 O20 H20 109.5 . .
C81 O21 Dy2 120.7(4) . 3_656
Dy2 O22 Na2 96.46(14) 3_656 .
Na3 O22 Dy2 105.84(17) . 3_656
Na3 O22 Na2 88.97(16) . .
C84 O22 Dy2 130.8(4) . 3_656
C84 O22 Na2 109.8(3) . .
C84 O22 Na3 115.1(4) . .
C85 O23 Na3 114.4(4) . .
C85 O23 C86 116.9(5) . .
C86 O23 Na3 125.9(5) . .
C90 O24 H24A 131.8 . .
N8 N7 H7A 122.0 . .
C49 N7 H7A 122.0 . .
C49 N7 N8 116.0(5) . .
N7 N8 Dy2 112.8(4) . .
C50 N8 Dy2 131.5(4) . .
C50 N8 N7 115.2(6) . .
N10 N9 H9A 122.0 . .
C65 N9 H9A 122.0 . .
C65 N9 N10 116.0(6) . .
N9 N10 Dy2 113.4(4) . .
C66 N10 Dy2 130.9(5) . .
C66 N10 N9 115.1(6) . .
N12 N11 H11 122.5 . .
C81 N11 H11 122.5 . .
C81 N11 N12 115.0(5) . .
N11 N12 Dy2 113.8(4) . 3_656
C82 N12 Dy2 131.8(4) . 3_656
C82 N12 N11 113.5(5) . .
O13 C49 N7 122.0(6) . .
O13 C49 C58 122.6(6) . .
N7 C49 C58 115.4(6) . .
N8 C50 H50 118.3 . .
N8 C50 C51 123.4(6) . .
C51 C50 H50 118.3 . .
C52 C51 C50 121.7(6) . .
C52 C51 C57 121.1(6) . .
C57 C51 C50 117.3(6) . .
O14 C52 Na2 42.0(3) . .
O14 C52 C51 123.2(5) . .
O14 C52 C53 120.6(5) . .
C51 C52 Na2 161.1(4) . .
C51 C52 C53 116.1(5) . .
C53 C52 Na2 79.5(4) . .
O15 C53 C52 114.3(5) . .
C55 C53 O15 123.8(6) . .
C55 C53 C52 121.8(6) . .
O15 C54 H54A 109.5 . .
O15 C54 H54B 109.5 . .
O15 C54 H54C 109.5 . .
H54A C54 H54B 109.5 . .
H54A C54 H54C 109.5 . .
H54B C54 H54C 109.5 . .
C53 C55 H55 119.5 . .
C53 C55 C56 121.0(6) . .
C56 C55 H55 119.5 . .
C55 C56 H56 120.4 . .
C57 C56 C55 119.2(6) . .
C57 C56 H56 120.4 . .
C51 C57 H57 119.6 . .
C56 C57 C51 120.8(7) . .
C56 C57 H57 119.6 . .
O16 C58 C49 110.4(6) . .
O16 C58 H58 107.7 . .
O16 C58 C59 112.2(6) . .
C49 C58 H58 107.7 . .
C59 C58 C49 111.0(6) . .
C59 C58 H58 107.7 . .
C60 C59 C58 120.7(7) . .
C60 C59 C64 119.9(8) . .
C64 C59 C58 119.4(8) . .
C59 C60 H60 119.8 . .
C59 C60 C61 120.3(9) . .
C61 C60 H60 119.8 . .
C60 C61 H61 120.1 . .
C62 C61 C60 119.7(11) . .
C62 C61 H61 120.1 . .
C61 C62 H62 119.7 . .
C61 C62 C63 120.6(10) . .
C63 C62 H62 119.7 . .
C62 C63 H63 120.3 . .
C64 C63 C62 119.4(10) . .
C64 C63 H63 120.3 . .
C59 C64 H64 120.0 . .
C63 C64 C59 119.9(10) . .
C63 C64 H64 120.0 . .
O17 C65 N9 120.1(7) . .
O17 C65 C74 121.2(6) . .
N9 C65 C74 118.6(6) . .
N10 C66 H66 118.9 . .
N10 C66 C67 122.3(6) . .
C67 C66 H66 118.9 . .
C68 C67 C66 123.1(5) . .
C73 C67 C66 116.0(7) . .
C73 C67 C68 120.8(7) . .
O18 C68 Na3 42.2(3) . .
O18 C68 C67 122.3(6) . .
O18 C68 C69 120.5(6) . .
C67 C68 Na3 161.3(5) . .
C69 C68 Na3 79.1(4) . .
C69 C68 C67 117.2(5) . .
O19 C69 C68 115.4(5) . .
O19 C69 C71 124.0(7) . .
C71 C69 C68 120.6(7) . .
O19 C70 H70A 109.5 . .
O19 C70 H70B 109.5 . .
O19 C70 H70C 109.5 . .
H70A C70 H70B 109.5 . .
H70A C70 H70C 109.5 . .
H70B C70 H70C 109.5 . .
C69 C71 H71 119.2 . .
C69 C71 C72 121.6(8) . .
C72 C71 H71 119.2 . .
C71 C72 H72 120.3 . .
C73 C72 C71 119.5(6) . .
C73 C72 H72 120.3 . .
C67 C73 H73 119.9 . .
C72 C73 C67 120.2(8) . .
C72 C73 H73 119.9 . .
O20 C74 C65 109.6(6) . .
O20 C74 H74 108.7 . .
O20 C74 C75 114.0(6) . .
C65 C74 H74 108.7 . .
C65 C74 C75 107.1(6) . .
C75 C74 H74 108.7 . .
C76 C75 C74 122.4(8) . .
C76 C75 C80 118.3(8) . .
C80 C75 C74 118.5(7) . .
C75 C76 H76 118.8 . .
C77 C76 C75 122.4(9) . .
C77 C76 H76 118.8 . .
C76 C77 H77 119.5 . .
C76 C77 C78 121.0(10) . .
C78 C77 H77 119.5 . .
C77 C78 H78 120.4 . .
C77 C78 C79 119.1(10) . .
C79 C78 H78 120.4 . .
C78 C79 H79 120.2 . .
C80 C79 C78 119.7(10) . .
C80 C79 H79 120.2 . .
C75 C80 C79 119.2(9) . .
C75 C80 H80 120.4 . .
C79 C80 H80 120.4 . .
O21 C81 N11 123.3(6) . .
O21 C81 C90 119.3(7) . .
N11 C81 C90 117.3(6) . .
N12 C82 H82 118.7 . .
N12 C82 C83 122.6(6) . .
C83 C82 H82 118.7 . .
C84 C83 C82 121.5(6) . .
C89 C83 C82 116.8(6) . .
C89 C83 C84 121.7(6) . .
O22 C84 Na3 42.0(3) . .
O22 C84 C83 123.7(6) . .
O22 C84 C85 119.9(6) . .
C83 C84 Na3 161.1(5) . .
C83 C84 C85 116.4(6) . .
C85 C84 Na3 79.3(4) . .
O23 C85 C84 115.4(6) . .
O23 C85 C87 123.0(6) . .
C87 C85 C84 121.6(6) . .
O23 C86 H86A 109.5 . .
O23 C86 H86B 109.5 . .
O23 C86 H86C 109.5 . .
H86A C86 H86B 109.5 . .
H86A C86 H86C 109.5 . .
H86B C86 H86C 109.5 . .
C85 C87 H87 119.9 . .
C85 C87 C88 120.1(7) . .
C88 C87 H87 119.9 . .
C87 C88 H88 120.2 . .
C89 C88 C87 119.6(7) . .
C89 C88 H88 120.2 . .
C83 C89 H89 119.8 . .
C88 C89 C83 120.4(7) . .
C88 C89 H89 119.8 . .
O24 C90 C81 109.5(6) . .
O24 C90 H90 108.7 . .
O24 C90 C91 110.0(6) . .
C81 C90 H90 108.7 . .
C91 C90 C81 111.2(6) . .
C91 C90 H90 108.7 . .
C92 C91 C90 121.7(8) . .
C92 C91 C96 118.0(9) . .
C96 C91 C90 120.3(9) . .
C91 C92 H92 118.1 . .
C91 C92 C93 123.8(12) . .
C93 C92 H92 118.1 . .
C92 C93 H93 121.5 . .
C92 C93 C94 116.9(14) . .
C94 C93 H93 121.5 . .
C93 C94 H94 119.3 . .
C95 C94 C93 121.4(12) . .
C95 C94 H94 119.3 . .
C94 C95 H95 120.4 . .
C94 C95 C96 119.2(13) . .
C96 C95 H95 120.4 . .
C91 C96 H96 119.7 . .
C95 C96 C91 120.6(12) . .
C95 C96 H96 119.7 . .
O26 N13 O25 119.7(7) . .
O27 N13 O25 119.2(7) . .
O27 N13 O26 121.0(7) . .
O28 N14 O30 120.9(14) . .
O29 N14 O28 120.2(11) . .
O29 N14 O30 118.9(15) . .
H31B O31 H31C 93.5 . .
O31 N15 O32 101(2) . .
O31 N15 O33 144(3) . .
O33 N15 O32 115(3) . .
H35A O35 H35B 103.7 . .
H36A O36 H36B 115.2 . .
H38D O38 H38E 90.6 . .
N16 C97 C98 173(2) . .
C97 C98 H98A 109.5 . .
C97 C98 H98B 109.5 . .
C97 C98 H98C 109.5 . .
H98A C98 H98B 109.5 . .
H98A C98 H98C 109.5 . .
H98B C98 H98C 109.5 . .
N17 C99 C100 175(2) . .
C99 C100 H10A 109.5 . .
C99 C100 H10B 109.5 . .
C99 C100 H10C 109.5 . .
H10A C100 H10B 109.5 . .
H10A C100 H10C 109.5 . .
H10B C100 H10C 109.5 . .
C102 C101 N18 177.1(18) . .
C101 C102 H10D 109.3 . .
C101 C102 H10E 109.6 . .
C101 C102 H10F 109.5 . .
H10D C102 H10E 109.5 . .
H10D C102 H10F 109.5 . .
H10E C102 H10F 109.5 . .
C27 C28A H28A 117.4 . .
C27 C28A C29A 125(4) . .
C29A C28A H28A 117.5 . .
C28A C29A H29A 120.9 . .
C30A C29A C28A 118(4) . .
C30A C29A H29A 120.9 . .
C29A C30A H30A 119.3 . .
C31A C30A C29A 121(4) . .
C31A C30A H30A 119.3 . .
C30A C31A H31A 124.1 . .
C30A C31A C32A 112(4) . .
C32A C31A H31A 124.1 . .
C27 C32A C31A 107(3) . .
C27 C32A H32A 126.4 . .
C31A C32A H32A 126.3 . .
Cl1 C103 H10G 105.9 . .
Cl1 C103 H10H 105.9 . .
Cl2 C103 Cl1 125.7(16) . .
Cl2 C103 H10G 105.9 . .
Cl2 C103 H10H 105.9 . .
H10G C103 H10H 106.2 . .

loop_
_geom_bond_atom_site_label_1
_geom_bond_atom_site_label_2
_geom_bond_distance
_geom_bond_site_symmetry_2
Dy1 Na1 3.682(3) 4_566
Dy1 Na1 3.692(3) .
Dy1 Na4 3.691(2) .
Dy1 O1 2.390(5) .
Dy1 O2 2.313(4) .
Dy1 O5 2.428(5) .
Dy1 O6 2.323(4) .
Dy1 O9 2.391(5) .
Dy1 O10 2.301(4) .
Dy1 N2 2.584(6) .
Dy1 N4 2.600(6) .
Dy1 N6 2.592(6) .
Na1 Na1 3.396(5) 4_566
Na1 Na4 3.421(4) .
Na1 O2 2.583(5) .
Na1 O6 2.531(5) 4_566
Na1 O6 2.312(5) .
Na1 O7 2.358(6) .
Na1 O10 2.326(5) 4_566
Na1 O11 2.352(5) 4_566
Na4 O2 2.304(5) .
Na4 O2 2.304(5) 4_566
Na4 O3 2.342(5) .
Na4 O3 2.342(5) 4_566
Na4 O10 2.542(5) 4_566
Na4 O10 2.542(5) .
Na4 C4 3.115(7) 4_566
Na4 C4 3.114(7) .
O1 C1 1.256(8) .
O2 C4 1.320(8) .
O3 C5 1.384(9) .
O3 C6 1.425(10) .
O4 H4 0.8400 .
O4 C10 1.409(9) .
O5 C17 1.246(9) .
O6 C20 1.324(8) .
O7 C21 1.379(9) .
O7 C22 1.435(9) .
O8 H8 0.8690 .
O8 C26 1.429(11) .
O9 C33 1.233(9) .
O10 C36 1.326(8) .
O11 C37 1.370(9) .
O11 C38 1.426(9) .
O12 H12 0.8189 .
O12 C42 1.412(10) .
N1 H1 0.8800 .
N1 N2 1.394(8) .
N1 C1 1.320(9) .
N2 C2 1.292(9) .
N3 H3 0.9656 .
N3 N4 1.394(8) .
N3 C17 1.308(10) .
N4 C18 1.283(10) .
N5 H5 0.8800 .
N5 N6 1.400(8) .
N5 C33 1.332(10) .
N6 C34 1.284(9) .
C1 C10 1.527(10) .
C2 H2 0.9500 .
C2 C3 1.448(10) .
C3 C4 1.407(10) .
C3 C9 1.393(10) .
C4 C5 1.440(10) .
C5 C7 1.375(10) .
C6 H6A 0.9800 .
C6 H6B 0.9800 .
C6 H6C 0.9800 .
C7 H7 0.9500 .
C7 C8 1.395(12) .
C8 H8A 0.9500 .
C8 C9 1.358(12) .
C9 H9 0.9500 .
C10 H10 1.0000 .
C10 C11 1.529(11) .
C11 C12 1.388(11) .
C11 C16 1.366(12) .
C12 H12A 0.9500 .
C12 C13 1.382(12) .
C13 H13 0.9500 .
C13 C14 1.348(15) .
C14 H14 0.9500 .
C14 C15 1.386(15) .
C15 H15 0.9500 .
C15 C16 1.381(13) .
C16 H16 0.9500 .
C17 C26 1.505(11) .
C18 H18 0.9500 .
C18 C19 1.476(11) .
C19 C20 1.394(11) .
C19 C25 1.411(10) .
C20 C21 1.433(11) .
C21 C23 1.373(10) .
C22 H22A 0.9800 .
C22 H22B 0.9800 .
C22 H22C 0.9800 .
C23 H23 0.9500 .
C23 C24 1.372(12) .
C24 H24 0.9500 .
C24 C25 1.365(12) .
C25 H25 0.9500 .
C26 H26 1.0000 .
C26 C27 1.498(15) .
C27 C28 1.34(4) .
C27 C32 1.39(2) .
C27 C28A 1.39(4) .
C27 C32A 1.32(4) .
C28 H28 0.9500 .
C28 C29 1.39(5) .
C29 H29 0.9500 .
C29 C30 1.40(4) .
C30 H30 0.9500 .
C30 C31 1.45(4) .
C31 H31 0.9500 .
C31 C32 1.33(3) .
C32 H32 0.9500 .
C33 C42 1.535(9) .
C34 H34 0.9500 .
C34 C35 1.466(10) .
C35 C36 1.408(10) .
C35 C41 1.416(10) .
C36 C37 1.433(10) .
C37 C39 1.372(10) .
C38 H38A 0.9800 .
C38 H38B 0.9800 .
C38 H38C 0.9800 .
C39 H39 0.9500 .
C39 C40 1.402(12) .
C40 H40 0.9500 .
C40 C41 1.353(12) .
C41 H41 0.9500 .
C42 H42 1.0000 .
C42 C43 1.531(13) .
C43 C44 1.417(15) .
C43 C48 1.375(14) .
C44 H44 0.9500 .
C44 C45 1.374(15) .
C45 H45 0.9500 .
C45 C46 1.41(2) .
C46 H46 0.9500 .
C46 C47 1.40(2) .
C47 H47 0.9500 .
C47 C48 1.392(17) .
C48 H48 0.9500 .
Dy2 Na2 3.6638(17) .
Dy2 Na3 3.676(3) .
Dy2 Na3 3.677(3) 3_656
Dy2 O13 2.422(4) .
Dy2 O14 2.308(4) .
Dy2 O17 2.379(5) .
Dy2 O18 2.304(4) .
Dy2 O21 2.434(4) 3_656
Dy2 O22 2.324(4) 3_656
Dy2 N8 2.592(6) .
Dy2 N10 2.588(5) .
Dy2 N12 2.588(5) 3_656
Na2 Na3 3.418(4) 3_656
Na2 Na3 3.418(4) .
Na2 O14 2.288(4) 3_656
Na2 O14 2.288(4) .
Na2 O15 2.315(5) .
Na2 O15 2.315(5) 3_656
Na2 O22 2.583(4) 3_656
Na2 O22 2.583(4) .
Na2 C52 3.094(6) .
Na2 C52 3.094(6) 3_656
Na3 Na3 3.411(5) 3_656
Na3 O14 2.610(5) .
Na3 O18 2.585(5) 3_656
Na3 O18 2.303(5) .
Na3 O19 2.323(5) .
Na3 O22 2.285(5) .
Na3 O23 2.324(5) .
Na3 C68 3.115(7) .
Na3 C84 3.093(7) .
O13 C49 1.244(8) .
O14 C52 1.325(7) .
O15 C53 1.383(8) .
O15 C54 1.450(7) .
O16 H16A 0.8400 .
O16 C58 1.399(9) .
O17 C65 1.259(8) .
O18 C68 1.344(7) .
O19 C69 1.373(9) .
O19 C70 1.424(9) .
O20 H20 0.8400 .
O20 C74 1.424(9) .
O21 C81 1.246(8) .
O22 C84 1.329(7) .
O23 C85 1.378(8) .
O23 C86 1.427(8) .
O24 H24A 0.8797 .
O24 C90 1.445(9) .
N7 H7A 0.8800 .
N7 N8 1.398(7) .
N7 C49 1.323(9) .
N8 C50 1.277(9) .
N9 H9A 0.8800 .
N9 N10 1.384(8) .
N9 C65 1.330(9) .
N10 C66 1.313(8) .
N11 H11 0.8800 .
N11 N12 1.395(7) .
N11 C81 1.326(9) .
N12 C82 1.309(9) .
C49 C58 1.531(8) .
C50 H50 0.9500 .
C50 C51 1.442(9) .
C51 C52 1.412(9) .
C51 C57 1.414(9) .
C52 C53 1.422(8) .
C53 C55 1.374(9) .
C54 H54A 0.9800 .
C54 H54B 0.9800 .
C54 H54C 0.9800 .
C55 H55 0.9500 .
C55 C56 1.395(10) .
C56 H56 0.9500 .
C56 C57 1.366(10) .
C57 H57 0.9500 .
C58 H58 1.0000 .
C58 C59 1.515(10) .
C59 C60 1.378(12) .
C59 C64 1.387(12) .
C60 H60 0.9500 .
C60 C61 1.402(13) .
C61 H61 0.9500 .
C61 C62 1.355(17) .
C62 H62 0.9500 .
C62 C63 1.405(19) .
C63 H63 0.9500 .
C63 C64 1.387(15) .
C64 H64 0.9500 .
C65 C74 1.498(10) .
C66 H66 0.9500 .
C66 C67 1.435(11) .
C67 C68 1.416(10) .
C67 C73 1.415(9) .
C68 C69 1.414(10) .
C69 C71 1.384(9) .
C70 H70A 0.9800 .
C70 H70B 0.9800 .
C70 H70C 0.9800 .
C71 H71 0.9500 .
C71 C72 1.389(12) .
C72 H72 0.9500 .
C72 C73 1.371(12) .
C73 H73 0.9500 .
C74 H74 1.0000 .
C74 C75 1.504(11) .
C75 C76 1.378(12) .
C75 C80 1.391(13) .
C76 H76 0.9500 .
C76 C77 1.344(12) .
C77 H77 0.9500 .
C77 C78 1.348(15) .
C78 H78 0.9500 .
C78 C79 1.413(17) .
C79 H79 0.9500 .
C79 C80 1.400(15) .
C80 H80 0.9500 .
C81 C90 1.530(9) .
C82 H82 0.9500 .
C82 C83 1.446(9) .
C83 C84 1.401(9) .
C83 C89 1.396(9) .
C84 C85 1.421(9) .
C85 C87 1.384(10) .
C86 H86A 0.9800 .
C86 H86B 0.9800 .
C86 H86C 0.9800 .
C87 H87 0.9500 .
C87 C88 1.393(11) .
C88 H88 0.9500 .
C88 C89 1.377(11) .
C89 H89 0.9500 .
C90 H90 1.0000 .
C90 C91 1.504(11) .
C91 C92 1.366(14) .
C91 C96 1.387(14) .
C92 H92 0.9500 .
C92 C93 1.366(14) .
C93 H93 0.9500 .
C93 C94 1.39(2) .
C94 H94 0.9500 .
C94 C95 1.38(2) .
C95 H95 0.9500 .
C95 C96 1.380(16) .
C96 H96 0.9500 .
O25 N13 1.258(9) .
O26 N13 1.252(10) .
O27 N13 1.251(8) .
O28 N14 1.271(17) .
O29 N14 1.193(15) .
O30 N14 1.290(14) .
O31 H31B 0.8708 .
O31 H31C 0.8891 .
O31 N15 1.26(2) .
O32 N15 1.32(2) .
O33 N15 1.300(19) .
Cl1 C103 1.68(2) .
O35 H35A 0.8335 .
O35 H35B 0.8515 .
O36 H36A 0.8595 .
O36 H36B 0.8867 .
O38 H38D 0.8957 .
O38 H38E 0.8982 .
N16 C97 1.14(2) .
C97 C98 1.51(3) .
C98 H98A 0.9800 .
C98 H98B 0.9800 .
C98 H98C 0.9800 .
N17 C99 1.07(2) .
C99 C100 1.38(3) .
C100 H10A 0.9800 .
C100 H10B 0.9800 .
C100 H10C 0.9800 .
N18 C101 1.315(14) .
C101 C102 1.287(16) .
C102 H10D 0.9803 .
C102 H10E 0.9799 .
C102 H10F 0.9800 .
Cl2 C103 1.55(2) .
C28A H28A 0.9500 .
C28A C29A 1.45(5) .
C29A H29A 0.9500 .
C29A C30A 1.36(5) .
C30A H30A 0.9500 .
C30A C31A 1.24(5) .
C31A H31A 0.9500 .
C31A C32A 1.82(6) .
C32A H32A 0.9500 .
C103 H10G 0.9900 .
C103 H10H 0.9900 .

loop_
_geom_torsion_atom_site_label_1
_geom_torsion_atom_site_label_2
_geom_torsion_atom_site_label_3
_geom_torsion_atom_site_label_4
_geom_torsion
_geom_torsion_site_symmetry_1
_geom_torsion_site_symmetry_4
Dy1 O1 C1 N1 -16.8(9) . .
Dy1 O1 C1 C10 160.9(5) . .
Dy1 O2 C4 Na4 144.3(7) . .
Dy1 O2 C4 C3 -53.1(9) . .
Dy1 O2 C4 C5 128.6(6) . .
Dy1 O5 C17 N3 -20.1(11) . .
Dy1 O5 C17 C26 159.7(6) . .
Dy1 O6 C20 C19 -54.8(9) . .
Dy1 O6 C20 C21 124.3(6) . .
Dy1 O9 C33 N5 -16.5(9) . .
Dy1 O9 C33 C42 160.8(5) . .
Dy1 O10 C36 C35 -55.5(9) . .
Dy1 O10 C36 C37 124.7(6) . .
Dy1 N2 C2 C3 6.1(11) . .
Dy1 N4 C18 C19 5.3(11) . .
Dy1 N6 C34 C35 1.9(11) . .
Na1 O2 C4 Na4 -97.7(4) . .
Na1 O2 C4 C3 64.9(7) . .
Na1 O2 C4 C5 -113.4(6) . .
Na1 O6 C20 C19 64.8(8) 4_566 .
Na1 O6 C20 C19 164.1(6) . .
Na1 O6 C20 C21 -116.1(6) 4_566 .
Na1 O6 C20 C21 -16.9(8) . .
Na1 O7 C21 C20 13.9(8) . .
Na1 O7 C21 C23 -164.8(7) . .
Na1 O10 C36 C35 164.9(6) 4_566 .
Na1 O10 C36 C37 -15.0(8) 4_566 .
Na1 O11 C37 C36 14.2(8) 4_566 .
Na1 O11 C37 C39 -167.1(6) 4_566 .
Na4 O2 C4 C3 162.6(5) . .
Na4 O2 C4 C5 -15.7(8) . .
Na4 O3 C5 C4 16.8(8) . .
Na4 O3 C5 C7 -163.2(6) . .
Na4 O10 C36 C35 65.6(8) . .
Na4 O10 C36 C37 -114.3(6) . .
Na4 C4 C5 O3 -11.6(5) . .
Na4 C4 C5 C7 168.4(7) . .
O1 C1 C10 O4 162.2(7) . .
O1 C1 C10 C11 38.2(10) . .
O2 C4 C5 O3 -1.1(10) . .
O2 C4 C5 C7 179.0(7) . .
O3 C5 C7 C8 178.6(7) . .
O4 C10 C11 C12 163.9(7) . .
O4 C10 C11 C16 -18.2(11) . .
O5 C17 C26 O8 -171.1(9) . .
O5 C17 C26 C27 69.5(11) . .
O6 C20 C21 O7 1.7(10) . .
O6 C20 C21 C23 -179.5(7) . .
O7 C21 C23 C24 177.9(8) . .
O8 C26 C27 C28 -75(2) . .
O8 C26 C27 C32 85.1(15) . .
O8 C26 C27 C28A -97(2) . .
O8 C26 C27 C32A 134(2) . .
O9 C33 C42 O12 157.1(7) . .
O9 C33 C42 C43 28.8(11) . .
O10 C36 C37 O11 0.4(10) . .
O10 C36 C37 C39 -178.4(7) . .
O11 C37 C39 C40 177.3(8) . .
O12 C42 C43 C44 155.9(8) . .
O12 C42 C43 C48 -27.5(11) . .
N1 N2 C2 C3 176.3(6) . .
N1 C1 C10 O4 -20.0(10) . .
N1 C1 C10 C11 -144.0(7) . .
N2 N1 C1 O1 1.7(10) . .
N2 N1 C1 C10 -176.1(6) . .
N2 C2 C3 C4 15.2(11) . .
N2 C2 C3 C9 -161.7(7) . .
N3 N4 C18 C19 175.9(7) . .
N3 C17 C26 O8 8.7(12) . .
N3 C17 C26 C27 -110.7(10) . .
N4 N3 C17 O5 0.7(11) . .
N4 N3 C17 C26 -179.1(7) . .
N4 C18 C19 C20 18.7(12) . .
N4 C18 C19 C25 -159.8(8) . .
N5 N6 C34 C35 175.3(6) . .
N5 C33 C42 O12 -25.5(10) . .
N5 C33 C42 C43 -153.7(7) . .
N6 N5 C33 O9 -0.4(10) . .
N6 N5 C33 C42 -177.9(6) . .
N6 C34 C35 C36 19.7(12) . .
N6 C34 C35 C41 -157.0(7) . .
C1 N1 N2 Dy1 11.8(7) . .
C1 N1 N2 C2 -160.2(6) . .
C1 C10 C11 C12 -73.5(9) . .
C1 C10 C11 C16 104.5(9) . .
C2 C3 C4 Na4 42.9(18) . .
C2 C3 C4 O2 5.3(11) . .
C2 C3 C4 C5 -176.3(7) . .
C2 C3 C9 C8 176.3(7) . .
C3 C4 C5 O3 -179.5(6) . .
C3 C4 C5 C7 0.6(11) . .
C4 C3 C9 C8 -0.6(12) . .
C4 C5 C7 C8 -1.5(12) . .
C5 C7 C8 C9 1.4(13) . .
C6 O3 C5 C4 178.7(7) . .
C6 O3 C5 C7 -1.4(11) . .
C7 C8 C9 C3 -0.3(13) . .
C9 C3 C4 Na4 -140.3(12) . .
C9 C3 C4 O2 -177.9(7) . .
C9 C3 C4 C5 0.5(10) . .
C10 C11 C12 C13 177.0(8) . .
C10 C11 C16 C15 -178.2(8) . .
C11 C12 C13 C14 2.4(14) . .
C12 C11 C16 C15 -0.2(13) . .
C12 C13 C14 C15 -2.6(15) . .
C13 C14 C15 C16 1.5(15) . .
C14 C15 C16 C11 0.0(14) . .
C16 C11 C12 C13 -1.0(13) . .
C17 N3 N4 Dy1 16.4(8) . .
C17 N3 N4 C18 -155.9(7) . .
C17 C26 C27 C28 46(2) . .
C17 C26 C27 C32 -153.8(13) . .
C17 C26 C27 C28A 24(2) . .
C17 C26 C27 C32A -105(2) . .
C18 C19 C20 O6 3.3(12) . .
C18 C19 C20 C21 -175.8(7) . .
C18 C19 C25 C24 174.5(8) . .
C19 C20 C21 O7 -179.2(6) . .
C19 C20 C21 C23 -0.4(11) . .
C20 C19 C25 C24 -4.1(13) . .
C20 C21 C23 C24 -0.7(13) . .
C21 C23 C24 C25 -0.6(15) . .
C22 O7 C21 C20 177.1(7) . .
C22 O7 C21 C23 -1.6(11) . .
C23 C24 C25 C19 2.9(14) . .
C25 C19 C20 O6 -178.2(7) . .
C25 C19 C20 C21 2.7(11) . .
C26 C27 C28 C29 176(2) . .
C26 C27 C32 C31 -167(2) . .
C26 C27 C28A C29A -174(3) . .
C26 C27 C32A C31A -164(2) . .
C27 C28 C29 C30 -10(5) . .
C27 C28A C29A C30A 12(5) . .
C28 C27 C32 C31 -8(3) . .
C28 C29 C30 C31 -3(6) . .
C29 C30 C31 C32 11(5) . .
C30 C31 C32 C27 -6(4) . .
C32 C27 C28 C29 16(4) . .
C33 N5 N6 Dy1 14.3(7) . .
C33 N5 N6 C34 -160.3(7) . .
C33 C42 C43 C44 -78.2(10) . .
C33 C42 C43 C48 98.5(9) . .
C34 C35 C36 O10 4.2(12) . .
C34 C35 C36 C37 -175.9(7) . .
C34 C35 C41 C40 176.0(8) . .
C35 C36 C37 O11 -179.5(6) . .
C35 C36 C37 C39 1.7(11) . .
C36 C35 C41 C40 -0.8(13) . .
C36 C37 C39 C40 -4.0(12) . .
C37 C39 C40 C41 3.9(13) . .
C38 O11 C37 C36 177.8(6) . .
C38 O11 C37 C39 -3.5(11) . .
C39 C40 C41 C35 -1.4(13) . .
C41 C35 C36 O10 -179.2(7) . .
C41 C35 C36 C37 0.7(11) . .
C42 C43 C44 C45 178.6(9) . .
C42 C43 C48 C47 -178.6(9) . .
C43 C44 C45 C46 -0.3(16) . .
C44 C43 C48 C47 -2.0(15) . .
C44 C45 C46 C47 -1.3(17) . .
C45 C46 C47 C48 1.2(18) . .
C46 C47 C48 C43 0.5(16) . .
C48 C43 C44 C45 1.9(15) . .
Dy2 O13 C49 N7 -21.6(9) . .
Dy2 O13 C49 C58 156.3(5) . .
Dy2 O14 C52 Na2 144.1(6) . .
Dy2 O14 C52 C51 -51.7(8) . .
Dy2 O14 C52 C53 131.1(5) . .
Dy2 O17 C65 N9 -21.7(8) . .
Dy2 O17 C65 C74 156.2(5) . .
Dy2 O18 C68 Na3 142.6(6) . .
Dy2 O18 C68 C67 -51.1(9) . .
Dy2 O18 C68 C69 130.0(6) . .
Dy2 O21 C81 N11 -18.3(9) 3_656 .
Dy2 O21 C81 C90 163.9(5) 3_656 .
Dy2 O22 C84 Na3 143.5(6) 3_656 .
Dy2 O22 C84 C83 -52.9(8) 3_656 .
Dy2 O22 C84 C85 127.1(5) 3_656 .
Dy2 N8 C50 C51 9.1(11) . .
Dy2 N10 C66 C67 8.0(10) . .
Dy2 N12 C82 C83 9.6(10) 3_656 .
Na2 O14 C52 C51 164.2(5) . .
Na2 O14 C52 C53 -12.9(7) . .
Na2 O15 C53 C52 16.7(6) . .
Na2 O15 C53 C55 -164.7(5) . .
Na2 O22 C84 Na3 -98.5(3) . .
Na2 O22 C84 C83 65.1(6) . .
Na2 O22 C84 C85 -114.9(5) . .
Na2 C52 C53 O15 -11.5(4) . .
Na2 C52 C53 C55 170.0(6) . .
Na3 O14 C52 Na2 -97.6(3) . .
Na3 O14 C52 C51 66.6(7) . .
Na3 O14 C52 C53 -110.5(5) . .
Na3 O18 C68 Na3 -97.7(4) 3_656 .
Na3 O18 C68 C67 68.6(7) 3_656 .
Na3 O18 C68 C67 166.3(5) . .
Na3 O18 C68 C69 -12.6(8) . .
Na3 O18 C68 C69 -110.3(6) 3_656 .
Na3 O19 C69 C68 12.7(7) . .
Na3 O19 C69 C71 -167.8(6) . .
Na3 O22 C84 C83 163.6(5) . .
Na3 O22 C84 C85 -16.4(7) . .
Na3 O23 C85 C84 14.9(7) . .
Na3 O23 C85 C87 -164.8(5) . .
Na3 C68 C69 O19 -8.7(5) . .
Na3 C68 C69 C71 171.8(7) . .
Na3 C84 C85 O23 -10.3(5) . .
Na3 C84 C85 C87 169.4(6) . .
O13 C49 C58 O16 169.7(6) . .
O13 C49 C58 C59 44.6(9) . .
O14 C52 C53 O15 -2.7(8) . .
O14 C52 C53 C55 178.7(6) . .
O15 C53 C55 C56 -179.4(6) . .
O16 C58 C59 C60 -40.3(8) . .
O16 C58 C59 C64 140.3(7) . .
O17 C65 C74 O20 165.6(6) . .
O17 C65 C74 C75 41.4(9) . .
O18 C68 C69 O19 -0.1(9) . .
O18 C68 C69 C71 -179.6(7) . .
O19 C69 C71 C72 177.5(7) . .
O20 C74 C75 C76 -44.0(11) . .
O20 C74 C75 C80 146.9(8) . .
O21 C81 C90 O24 -168.8(6) . .
O21 C81 C90 C91 69.4(9) . .
O22 C84 C85 O23 0.7(8) . .
O22 C84 C85 C87 -179.6(6) . .
O23 C85 C87 C88 176.7(6) . .
O24 C90 C91 C92 -64.1(10) . .
O24 C90 C91 C96 113.3(8) . .
N7 N8 C50 C51 179.9(6) . .
N7 C49 C58 O16 -12.3(8) . .
N7 C49 C58 C59 -137.4(7) . .
N8 N7 C49 O13 2.0(10) . .
N8 N7 C49 C58 -176.1(5) . .
N8 C50 C51 C52 15.0(11) . .
N8 C50 C51 C57 -163.9(7) . .
N9 N10 C66 C67 178.0(6) . .
N9 C65 C74 O20 -16.5(9) . .
N9 C65 C74 C75 -140.6(6) . .
N10 N9 C65 O17 3.1(9) . .
N10 N9 C65 C74 -174.8(6) . .
N10 C66 C67 C68 18.2(11) . .
N10 C66 C67 C73 -164.5(7) . .
N11 N12 C82 C83 177.7(6) . .
N11 C81 C90 O24 13.3(9) . .
N11 C81 C90 C91 -108.5(8) . .
N12 N11 C81 O21 0.2(10) . .
N12 N11 C81 C90 178.0(6) . .
N12 C82 C83 C84 15.3(10) . .
N12 C82 C83 C89 -163.9(6) . .
C49 N7 N8 Dy2 15.9(7) . .
C49 N7 N8 C50 -156.7(7) . .
C49 C58 C59 C60 83.7(8) . .
C49 C58 C59 C64 -95.6(8) . .
C50 C51 C52 Na2 36.8(19) . .
C50 C51 C52 O14 2.7(10) . .
C50 C51 C52 C53 -180.0(6) . .
C50 C51 C57 C56 179.4(7) . .
C51 C52 C53 O15 180.0(6) . .
C51 C52 C53 C55 1.4(9) . .
C52 C51 C57 C56 0.4(12) . .
C52 C53 C55 C56 -0.9(10) . .
C53 C55 C56 C57 0.2(11) . .
C54 O15 C53 C52 -177.5(5) . .
C54 O15 C53 C55 1.1(9) . .
C55 C56 C57 C51 0.0(12) . .
C57 C51 C52 Na2 -144.3(12) . .
C57 C51 C52 O14 -178.4(6) . .
C57 C51 C52 C53 -1.1(10) . .
C58 C59 C60 C61 179.0(6) . .
C58 C59 C64 C63 -179.2(8) . .
C59 C60 C61 C62 0.6(12) . .
C60 C59 C64 C63 1.4(12) . .
C60 C61 C62 C63 0.5(15) . .
C61 C62 C63 C64 -0.7(16) . .
C62 C63 C64 C59 -0.3(15) . .
C64 C59 C60 C61 -1.6(11) . .
C65 N9 N10 Dy2 13.7(7) . .
C65 N9 N10 C66 -158.1(6) . .
C65 C74 C75 C76 77.3(9) . .
C65 C74 C75 C80 -91.8(10) . .
C66 C67 C68 Na3 29.5(19) . .
C66 C67 C68 O18 -0.3(11) . .
C66 C67 C68 C69 178.6(7) . .
C66 C67 C73 C72 179.7(7) . .
C67 C68 C69 O19 -179.1(6) . .
C67 C68 C69 C71 1.5(10) . .
C68 C67 C73 C72 -2.9(12) . .
C68 C69 C71 C72 -3.0(12) . .
C69 C71 C72 C73 1.6(13) . .
C70 O19 C69 C68 178.6(6) . .
C70 O19 C69 C71 -2.0(10) . .
C71 C72 C73 C67 1.4(12) . .
C73 C67 C68 Na3 -147.7(12) . .
C73 C67 C68 O18 -177.5(7) . .
C73 C67 C68 C69 1.5(10) . .
C74 C75 C76 C77 -176.2(8) . .
C74 C75 C80 C79 175.3(10) . .
C75 C76 C77 C78 4.7(15) . .
C76 C75 C80 C79 5.7(15) . .
C76 C77 C78 C79 -0.9(18) . .
C77 C78 C79 C80 -0.2(19) . .
C78 C79 C80 C75 -2.3(18) . .
C80 C75 C76 C77 -7.1(14) . .
C81 N11 N12 Dy2 15.9(7) . 3_656
C81 N11 N12 C82 -154.4(6) . .
C81 C90 C91 C92 57.4(10) . .
C81 C90 C91 C96 -125.2(8) . .
C82 C83 C84 Na3 38.5(17) . .
C82 C83 C84 O22 2.8(9) . .
C82 C83 C84 C85 -177.2(6) . .
C82 C83 C89 C88 177.4(7) . .
C83 C84 C85 O23 -179.2(5) . .
C83 C84 C85 C87 0.5(9) . .
C84 C83 C89 C88 -1.8(11) . .
C84 C85 C87 C88 -3.0(11) . .
C85 C87 C88 C89 3.1(11) . .
C86 O23 C85 C84 177.3(6) . .
C86 O23 C85 C87 -2.4(9) . .
C87 C88 C89 C83 -0.8(11) . .
C89 C83 C84 Na3 -142.3(11) . .
C89 C83 C84 O22 -178.0(6) . .
C89 C83 C84 C85 1.9(9) . .
C90 C91 C92 C93 174.4(10) . .
C90 C91 C96 C95 -176.3(7) . .
C91 C92 C93 C94 2.7(19) . .
C92 C91 C96 C95 1.1(12) . .
C92 C93 C94 C95 -1(2) . .
C93 C94 C95 C96 -1.2(19) . .
C94 C95 C96 C91 0.8(15) . .
C96 C91 C92 C93 -3.0(15) . .
C28A C27 C32A C31A 57(4) . .
C28A C29A C30A C31A -6(6) . .
C29A C30A C31A C32A 25(6) . .
C30A C31A C32A C27 -56(5) . .
C32A C27 C28A C29A -43(4) . .

loop_
_platon_squeeze_void_nr
_platon_squeeze_void_average_x
_platon_squeeze_void_average_y
_platon_squeeze_void_average_z
_platon_squeeze_void_volume
_platon_squeeze_void_count_electrons
_platon_squeeze_void_content
1 0.021 0.500 0.000 109 26 ' '
2 0.000 0.611 0.250 699 178 ' '
3 -0.021 0.500 0.500 108 25 ' '
4 0.000 0.389 0.750 699 178 ' '
5 0.500 0.111 0.250 699 178 ' '
6 0.500 0.889 0.750 700 178 ' '
7 0.203 0.130 0.147 9 0 ' '
8 0.203 0.870 0.853 9 0 ' '
9 0.239 0.092 0.414 11 2 ' '
10 0.239 0.908 0.586 11 2 ' '
11 0.261 0.592 0.086 11 2 ' '
12 0.261 0.408 0.914 11 2 ' '
13 0.297 0.630 0.353 9 0 ' '
14 0.297 0.370 0.647 9 0 ' '
15 0.479 1.000 0.500 108 25 ' '
16 0.521 1.000 0.000 109 26 ' '
17 0.703 0.630 0.147 9 0 ' '
18 0.703 0.370 0.853 9 0 ' '
19 0.739 0.592 0.414 11 2 ' '
20 0.739 0.408 0.586 11 2 ' '
21 0.761 0.092 0.086 11 2 ' '
22 0.761 0.908 0.914 11 2 ' '
23 0.797 0.130 0.353 9 0 ' '
24 0.797 0.870 0.647 9 0 ' '
